data_1568665
loop_
_publ_author_name
'Duan, Yuxiao'
'Chen, Meng'
'Hayashi, Hironobu'
'Yamada, Hiroko'
'Liu, Xinyue'
'Zhang, Lei'

_publ_section_title
;
 Buckybowl and its chiral hybrids featuring eight-membered rings and
 helicene units.
;
_journal_issue 38
_journal_name_full 'Chemical science'
_journal_page_first 10420
_journal_page_last 10428
_journal_paper_doi 10.1039/d3sc00658a
_journal_volume 14
_journal_year 2023
_chemical_formula_moiety 'C72 H56'
_chemical_formula_sum 'C72 H56'
_chemical_formula_weight 921.16
_space_group_crystal_system triclinic
_space_group_IT_number 2
_space_group_name_Hall '-P 1'
_space_group_name_H-M_alt 'P -1'
_atom_sites_solution_hydrogens mixed
_atom_sites_solution_primary dual
_audit_creation_date 2022-07-04
_audit_creation_method
;
Olex2 1.5
(compiled 2022.04.07 svn.rca3783a0 for OlexSys, GUI svn.r6498)
;
_audit_update_record
;
2022-09-19 deposited with the CCDC.	2023-03-07 downloaded from the CCDC.
;
_cell_angle_alpha 101.227(2)
_cell_angle_beta 95.079(3)
_cell_angle_gamma 100.078(3)
_cell_formula_units_Z 4
_cell_length_a 12.6634(6)
_cell_length_b 19.4621(6)
_cell_length_c 22.1410(6)
_cell_measurement_reflns_used 13455
_cell_measurement_temperature 169.99(10)
_cell_measurement_theta_max 65.3630
_cell_measurement_theta_min 4.2290
_cell_volume 5227.1(3)
_computing_cell_refinement 'CrysAlisPro 1.171.40.78a (Rigaku OD, 2020)'
_computing_data_collection 'CrysAlisPro 1.171.40.78a (Rigaku OD, 2020)'
_computing_data_reduction 'CrysAlisPro 1.171.40.78a (Rigaku OD, 2020)'
_computing_molecular_graphics 'Olex2 1.5 (Dolomanov et al., 2009)'
_computing_publication_material 'Olex2 1.5 (Dolomanov et al., 2009)'
_computing_structure_refinement 'SHELXL 2018/3 (Sheldrick, 2015)'
_computing_structure_solution 'SHELXT  (Sheldrick, 2015)'
_diffrn_ambient_environment N~2~
_diffrn_ambient_temperature 169.99(10)
_diffrn_detector 'Hybrid Pixel Array Detector'
_diffrn_detector_area_resol_mean 10.0000
_diffrn_measured_fraction_theta_full 0.961
_diffrn_measured_fraction_theta_max 0.961
_diffrn_measurement_details
;
List of Runs (angles in degrees, time in seconds):

  # Type    Start    End  Width  t~exp~   \w     \q     \k     \f   Frames
#--------------------------------------------------------------------------
  1  \w    -45.00   9.00   0.50    3.00    --   43.40  46.00 -60.00  108
  2  \w     81.00 114.00   0.50    3.00    --   43.40  46.00 -60.00   66
  3  \w     87.00 116.00   0.50    3.00    --   43.40   0.00-180.00   58
  4  \w    -22.00  79.00   0.50    3.00    --   43.40   0.00-180.00  202
  5  \w    -46.00 133.00   0.50    3.00    --   43.40  46.00  90.00  358
  6  \w     97.00 132.00   0.50    3.00    --   43.40  55.00 120.00   70
  7  \w    129.00 175.00   0.50   10.00    --   90.00  53.00  14.02   92
  8  \w     51.00 117.00   0.50   10.00    --   90.00  53.00  14.02  132
  9  \w      1.00  86.00   0.50   10.00    --   90.00  55.00  80.71  170
 10  \w     72.00 117.00   0.50   10.00    --   90.00  46.00 -30.00   90
 11  \w      4.00  40.00   0.50   10.00    --   90.00  18.00-120.00   72
 12  \w      2.00  91.00   0.50   10.00    --   90.00  46.00-180.00  178
 13  \w    118.00 175.00   0.50   10.00    --   90.00  46.00-180.00  114
 14  \w     17.00  63.00   0.50   10.00    --   90.00  46.00 -60.00   92
 15  \w     55.00 110.00   0.50   10.00    --   90.00  18.00 120.00  110
 16  \w      7.00  33.00   0.50   10.00    --   90.00  53.00  14.02   52
 17  \w     71.00 101.00   0.50   10.00    --   90.00  46.00 120.00   60
 18  \w    127.00 161.00   0.50   10.00    --   90.00  46.00-150.00   68
 19  \w    128.00 155.00   0.50   10.00    --   90.00  46.00 120.00   54
 20  \w      2.00  45.00   0.50   10.00    --   90.00  46.00 -30.00   86
 21  \w     63.00  88.00   0.50   10.00    --   90.00  28.00-180.00   50
 22  \w    139.00 178.00   0.50   10.00    --   90.00  46.00 -30.00   78
 23  \w    154.00 179.00   0.50   10.00    --   90.00  37.00 150.00   50
 24  \w    128.00 154.00   0.50   10.00    --   90.00  18.00-120.00   52
 25  \w    151.00 176.00   0.50   10.00    --   90.00  37.00 -30.00   50
 26  \w     29.00  55.00   0.50   10.00    --   90.00  46.00 150.00   52
 27  \w    132.00 177.00   0.50   10.00    --   90.00  46.00 150.00   90
 28  \w      3.00  29.00   0.50   10.00    --   90.00  46.00-120.00   52
 29  \w     85.00 110.00   0.50   10.00    --   90.00  46.00-120.00   50
 30  \w    141.00 178.00   0.50   10.00    --   90.00  46.00-120.00   74
 31  \w    136.00 178.00   0.50   10.00    --   90.00  43.00  53.19   84
 32  \w      5.00  43.00   0.50   10.00    --   90.00  37.00  30.00   76
 33  \w     80.00 178.00   0.50   10.00    --   90.00   0.00-180.00  196
 34  \w     71.00 100.00   0.50   10.00    --   90.00  46.00-150.00   58
 35  \w     78.00 106.00   0.50   10.00    --   90.00  37.00  30.00   56
 36  \w    116.00 178.00   0.50   10.00    --   90.00  37.00  30.00  124
 37  \w     24.00  53.00   0.50   10.00    --   90.00  28.00 -90.00   58
 38  \w    108.00 133.00   0.50   10.00    --   90.00  28.00 -90.00   50
 39  \w      2.00 100.00   0.50   10.00    --   90.00  18.00 150.00  196
 40  \w    127.00 153.00   0.50   10.00    --   90.00  18.00 150.00   52
 41  \w     12.00  45.00   0.50   10.00    --   90.00   9.00-150.00   66
 42  \w     82.00 107.00   0.50   10.00    --   90.00   9.00-150.00   50
 43  \w    147.00 178.00   0.50   10.00    --   90.00  46.00  90.00   62
 44  \w    128.00 153.00   0.50   10.00    --   90.00  28.00-180.00   50
 45  \w    119.00 164.00   0.50   10.00    --   90.00  37.00 -60.00   90
 46  \w      7.00  98.00   0.50   10.00    --   90.00  37.00 150.00  182
 47  \w     52.00  85.00   0.50   10.00    --   90.00  46.00  90.00   66
 48  \w      2.00  73.00   0.50   10.00    --   90.00  46.00  60.00  142
 49  \w     15.00  40.00   0.50   10.00    --   90.00  18.00-150.00   50
 50  \w     13.00  38.00   0.50   10.00    --   90.00  37.00-150.00   50
 51  \w    130.00 178.00   0.50   10.00    --   90.00  46.00 -60.00   96
 52  \w      4.00  40.00   0.50   10.00    --   90.00  43.00  53.19   72
 53  \w    104.00 179.00   0.50   10.00    --   90.00  55.00  80.71  150
 54  \w     78.00 178.00   0.50   10.00    --   90.00  55.00 -95.82  200
 55  \w      5.00  50.00   0.50   10.00    --   90.00  55.00 -95.82   90
;
_diffrn_measurement_device 'four-circle diffractometer'
_diffrn_measurement_device_type 'XtaLAB AFC11 (RINC): quarter-chi single'
_diffrn_measurement_method '\w scans'
_diffrn_orient_matrix_type 'CrysAlisPro convention (1999,Acta A55,543-557)'
_diffrn_orient_matrix_UB_11 -0.0080228000
_diffrn_orient_matrix_UB_12 -0.0342327000
_diffrn_orient_matrix_UB_13 0.0569999000
_diffrn_orient_matrix_UB_21 -0.0462229000
_diffrn_orient_matrix_UB_22 -0.0734698000
_diffrn_orient_matrix_UB_23 -0.0430510000
_diffrn_orient_matrix_UB_31 0.1153973000
_diffrn_orient_matrix_UB_32 -0.0143269000
_diffrn_orient_matrix_UB_33 -0.0034809000
_diffrn_radiation_monochromator mirror
_diffrn_radiation_probe x-ray
_diffrn_radiation_type 'Cu K\a'
_diffrn_radiation_wavelength 1.54184
_diffrn_reflns_av_unetI/netI 0.0964
_diffrn_reflns_Laue_measured_fraction_full 0.961
_diffrn_reflns_Laue_measured_fraction_max 0.961
_diffrn_reflns_limit_h_max 14
_diffrn_reflns_limit_h_min -14
_diffrn_reflns_limit_k_max 22
_diffrn_reflns_limit_k_min -23
_diffrn_reflns_limit_l_max 26
_diffrn_reflns_limit_l_min -24
_diffrn_reflns_number 17904
_diffrn_reflns_point_group_measured_fraction_full 0.961
_diffrn_reflns_point_group_measured_fraction_max 0.961
_diffrn_reflns_theta_full 67.002
_diffrn_reflns_theta_max 67.002
_diffrn_reflns_theta_min 3.444
_diffrn_source 'Rotating-anode X-ray tube'
_diffrn_source_type 'Rigaku (Cu) X-ray Source'
_exptl_absorpt_coefficient_mu 0.498
_exptl_absorpt_correction_T_max 1.00000
_exptl_absorpt_correction_T_min 0.17338
_exptl_absorpt_correction_type multi-scan
_exptl_absorpt_process_details
;
CrysAlisPro 1.171.40.78a (Rigaku Oxford Diffraction, 2020)
Empirical absorption correction using spherical harmonics,
 implemented in SCALE3 ABSPACK scaling algorithm.
;
_exptl_crystal_colour 'clear intense yellow'
_exptl_crystal_density_diffrn 1.171
_exptl_crystal_description plate
_exptl_crystal_F_000 1952
_exptl_crystal_size_max 0.25
_exptl_crystal_size_mid 0.14
_exptl_crystal_size_min 0.021
_refine_diff_density_max 0.554
_refine_diff_density_min -0.424
_refine_diff_density_rms 0.076
_refine_ls_extinction_method none
_refine_ls_goodness_of_fit_ref 1.043
_refine_ls_hydrogen_treatment constr
_refine_ls_matrix_type full
_refine_ls_number_parameters 1413
_refine_ls_number_reflns 17904
_refine_ls_number_restraints 339
_refine_ls_restrained_S_all 1.040
_refine_ls_R_factor_all 0.1265
_refine_ls_R_factor_gt 0.0953
_refine_ls_shift/su_max 0.000
_refine_ls_shift/su_mean 0.000
_refine_ls_structure_factor_coef Fsqd
_refine_ls_weighting_details 'w=1/[\s^2^(Fo^2^)+(0.1352P)^2^+3.9884P] where P=(Fo^2^+2Fc^2^)/3'
_refine_ls_weighting_scheme calc
_refine_ls_wR_factor_gt 0.2567
_refine_ls_wR_factor_ref 0.2838
_reflns_Friedel_coverage 0.000
_reflns_number_gt 12107
_reflns_number_total 17904
_reflns_threshold_expression 'I > 2\s(I)'
_cod_data_source_file d3sc00658a2.cif
_cod_data_source_block dyx_tw_sq
_cod_depositor_comments 'Adding full bibliography for 1568662--1568666.cif.'
_cod_database_code 1568665
_shelx_shelxl_version_number 2018/3
_chemical_oxdiff_formula CHCl
_chemical_oxdiff_usercomment CHCl
_shelx_space_group_comment
;
The symmetry employed for this shelxl refinement is uniquely defined
by the following loop, which should always be used as a source of
symmetry information in preference to the above space-group names.
They are only intended as comments.
;
_olex2_refinement_description
;
1. Twinned data refinement
 Scales: 0.632(4)
 0.368(4)
2. Fixed Uiso
 At 1.2 times of:
  All C(H) groups
 At 1.5 times of:
  All C(H,H,H) groups
3. Restrained distances
 C45-C43 = C1C-C43 = C73-C43 = C46-C43 = C1B-C43 = C44-C43
 1.54 with sigma of 0.01
 C71B-C69A = C70A-C69A = C70B-C69A = C72A-C69A = C72B-C69A = C71A-C69A
 1.54 with sigma of 0.01
 C1E-C69 = C71-C69 = C1D-C69 = C70-C69 = C74-C69 = C72-C69
 1.54 with sigma of 0.01
 C71B-C70B
 2.5 with sigma of 0.02
 C72B-C70B
 2.5 with sigma of 0.02
 C1E-C1D
 2.5 with sigma of 0.02
 C1D-C74
 2.5 with sigma of 0.02
 C71B-C72B
 2.5 with sigma of 0.02
 C1E-C74
 2.5 with sigma of 0.02
 C69A-C70A \\sim C69A-C70B
 with sigma of 0.02
 C43-C44 \\sim C43-C1B
 with sigma of 0.02
 C69-C70 \\sim C69-C1D
 with sigma of 0.02
 C43-C45 \\sim C43-C1C
 with sigma of 0.02
 C43-C46 \\sim C43-C73
 with sigma of 0.02
 C69A-C71A \\sim C69A-C71B
 with sigma of 0.02
 C69A-C72A \\sim C69A-C72B
 with sigma of 0.02
 C69-C71 \\sim C69-C1E
 with sigma of 0.02
 C69-C72 \\sim C69-C74
 with sigma of 0.02
4. Uiso/Uaniso restraints and constraints
C70A \\sim C71A \\sim C72A \\sim C72B \\sim C70B \\sim C71B \\sim C69A: within
1.7A with sigma of 0.02 and sigma for terminal atoms of 0.04 within 1.7A
C69 \\sim C70 \\sim C71 \\sim C72 \\sim C74 \\sim C1D \\sim C1E: within 1.7A
with sigma of 0.02 and sigma for terminal atoms of 0.04 within 1.7A
C43 \\sim C44 \\sim C45 \\sim C46 \\sim C73 \\sim C1B \\sim C1C: within 1.7A
with sigma of 0.02 and sigma for terminal atoms of 0.04 within 1.7A
Uanis(C70) \\sim Ueq, Uanis(C71) \\sim Ueq, Uanis(C72) \\sim Ueq, Uanis(C74)
\\sim Ueq, Uanis(C1D) \\sim Ueq, Uanis(C1E) \\sim Ueq: with sigma of 0.01 and
sigma for terminal atoms of 0.02
Uanis(C70A) \\sim Ueq, Uanis(C71A) \\sim Ueq, Uanis(C72A) \\sim Ueq,
Uanis(C72B) \\sim Ueq, Uanis(C70B) \\sim Ueq, Uanis(C71B) \\sim Ueq: with sigma
of 0.01 and sigma for terminal atoms of 0.02
Uanis(C44) \\sim Ueq, Uanis(C45) \\sim Ueq, Uanis(C46) \\sim Ueq, Uanis(C73)
\\sim Ueq, Uanis(C1B) \\sim Ueq, Uanis(C1C) \\sim Ueq: with sigma of 0.01 and
sigma for terminal atoms of 0.02
5. Others
 Sof(C73)=Sof(H73A)=Sof(H73B)=Sof(H73C)=Sof(C1B)=Sof(H1BA)=Sof(H1BB)=Sof(H1BC)=
 Sof(C1C)=Sof(H1CA)=Sof(H1CB)=Sof(H1CC)=1-FVAR(1)
 Sof(C44)=Sof(H44A)=Sof(H44B)=Sof(H44C)=Sof(C45)=Sof(H45A)=Sof(H45B)=Sof(H45C)=
 Sof(C46)=Sof(H46A)=Sof(H46B)=Sof(H46C)=FVAR(1)
 Sof(C72B)=Sof(H72G)=Sof(H72H)=Sof(H72I)=Sof(C70B)=Sof(H70G)=Sof(H70H)=
 Sof(H70I)=Sof(C71B)=Sof(H71G)=Sof(H71H)=Sof(H71I)=1-FVAR(2)
 Sof(C70A)=Sof(H70D)=Sof(H70E)=Sof(H70F)=Sof(C71A)=Sof(H71D)=Sof(H71E)=
 Sof(H71F)=Sof(C72A)=Sof(H72D)=Sof(H72E)=Sof(H72F)=FVAR(2)
 Sof(C74)=Sof(H74A)=Sof(H74B)=Sof(H74C)=Sof(C1D)=Sof(H1DA)=Sof(H1DB)=Sof(H1DC)=
 Sof(C1E)=Sof(H1EA)=Sof(H1EB)=Sof(H1EC)=1-FVAR(3)
 Sof(C70)=Sof(H70A)=Sof(H70B)=Sof(H70C)=Sof(C71)=Sof(H71A)=Sof(H71B)=Sof(H71C)=
 Sof(C72)=Sof(H72A)=Sof(H72B)=Sof(H72C)=FVAR(3)
6.a Riding coordinates:
 C70B(H70G,H70H,H70I), C1D(H1DA,H1DB,H1DC)
6.b Aromatic/amide H refined with riding coordinates:
 C77(H77), C4(H4), C5(H5), C8(H8), C9(H9), C12(H12), C13(H13), C14(H14),
 C38(H38), C39(H39), C41(H41), C42(H42), C47(H47), C48(H48), C50(H50), C55(H55),
  C57(H57), C65(H65), C66(H66), C68(H68), C3A(H3A), C4A(H4A), C5A(H5A),
 C8A(H8A), C9A(H9A), C12A(H12A), C13A(H13A), C14A(H14A), C38A(H38A), C39A(H39A),
  C41A(H41A), C42A(H42A), C47A(H47A), C48A(H48A), C50A(H50A), C55A(H55A),
 C57A(H57A), C65A(H65A), C66A(H66A), C68A(H68A)
6.c Idealised Me refined as rotating group:
 C44(H44A,H44B,H44C), C45(H45A,H45B,H45C), C46(H46A,H46B,H46C), C52(H52A,H52B,
 H52C), C53(H53A,H53B,H53C), C54(H54A,H54B,H54C), C60(H60A,H60B,H60C), C61(H61A,
 H61B,H61C), C62(H62A,H62B,H62C), C70(H70A,H70B,H70C), C71(H71A,H71B,H71C),
 C72(H72A,H72B,H72C), C44A(H44D,H44E,H44F), C45A(H45D,H45E,H45F), C46A(H46D,
 H46E,H46F), C52A(H52D,H52E,H52F), C53A(H53D,H53E,H53F), C54A(H54D,H54E,H54F),
 C60A(H60D,H60E,H60F), C61A(H61D,H61E,H61F), C62A(H62D,H62E,H62F), C70A(H70D,
 H70E,H70F), C71A(H71D,H71E,H71F), C72A(H72D,H72E,H72F), C73(H73A,H73B,H73C),
 C1B(H1BA,H1BB,H1BC), C1C(H1CA,H1CB,H1CC), C72B(H72G,H72H,H72I), C71B(H71G,H71H,
 H71I), C74(H74A,H74B,H74C), C1E(H1EA,H1EB,H1EC)
;
_platon_squeeze_void_probe_radius 1.20
_olex2_submission_special_instructions 'No special instructions were received'
_oxdiff_exptl_absorpt_empirical_details
;
Empirical correction (ABSPACK) includes:
- Absorption correction using spherical harmonics
- Frame scaling
;
_oxdiff_exptl_absorpt_empirical_full_max 3.062
_oxdiff_exptl_absorpt_empirical_full_min 0.342

loop_
_space_group_symop_operation_xyz
'x, y, z'
'-x, -y, -z'

loop_
_atom_site_label
_atom_site_type_symbol
_atom_site_fract_x
_atom_site_fract_y
_atom_site_fract_z
_atom_site_U_iso_or_equiv
_atom_site_adp_type
_atom_site_occupancy
_atom_site_site_symmetry_order
_atom_site_calc_flag
_atom_site_refinement_flags_posn
_atom_site_refinement_flags_adp
_atom_site_refinement_flags_occupancy
_atom_site_disorder_assembly
_atom_site_disorder_group
C75 C 0.8161(4) 0.4209(2) 0.90982(17) 0.0485(10) Uani 1 1 d . . . . .
C76 C 0.8452(3) 0.4313(2) 0.97652(18) 0.0508(10) Uani 1 1 d . . . . .
C77 C 0.8476(4) 0.4941(3) 1.02356(18) 0.0554(11) Uani 1 1 d . . . . .
H77 H 0.851848 0.538247 1.012829 0.066 Uiso 1 1 calc R U . . .
C4 C 0.8437(4) 0.4889(3) 1.08474(19) 0.0587(12) Uani 1 1 d . . . . .
H4 H 0.848292 0.530721 1.114348 0.070 Uiso 1 1 calc R U . . .
C5 C 0.8332(4) 0.4243(3) 1.10472(19) 0.0614(12) Uani 1 1 d . . . . .
H5 H 0.827352 0.423378 1.146136 0.074 Uiso 1 1 calc R U . . .
C6 C 0.8316(4) 0.3617(3) 1.06167(19) 0.0580(12) Uani 1 1 d . . . . .
C7 C 0.7912(4) 0.2843(3) 1.05925(19) 0.0614(12) Uani 1 1 d . . . . .
C8 C 0.7228(5) 0.2466(3) 1.0929(2) 0.0723(15) Uani 1 1 d . . . . .
H8 H 0.724581 0.264405 1.135163 0.087 Uiso 1 1 calc R U . . .
C9 C 0.6499(5) 0.1810(3) 1.0638(2) 0.0759(16) Uani 1 1 d . . . . .
H9 H 0.604140 0.157582 1.087208 0.091 Uiso 1 1 calc R U . . .
C10 C 0.6469(5) 0.1520(3) 1.0003(2) 0.0682(14) Uani 1 1 d . . . . .
C11 C 0.5571(4) 0.1120(3) 0.9498(2) 0.0665(13) Uani 1 1 d . . . . .
C12 C 0.4542(5) 0.0753(3) 0.9491(2) 0.0782(16) Uani 1 1 d . . . . .
H12 H 0.433228 0.059303 0.983992 0.094 Uiso 1 1 calc R U . . .
C13 C 0.3808(5) 0.0622(3) 0.8947(2) 0.0746(15) Uani 1 1 d . . . . .
H13 H 0.312969 0.034060 0.893623 0.089 Uiso 1 1 calc R U . . .
C14 C 0.4038(4) 0.0886(3) 0.8429(2) 0.0660(13) Uani 1 1 d . . . . .
H14 H 0.350394 0.080758 0.809306 0.079 Uiso 1 1 calc R U . . .
C15 C 0.5094(4) 0.1280(2) 0.84056(19) 0.0534(11) Uani 1 1 d . . . . .
C16 C 0.5455(4) 0.1757(2) 0.79984(18) 0.0504(10) Uani 1 1 d . . . . .
C17 C 0.4913(4) 0.1983(2) 0.74722(18) 0.0486(10) Uani 1 1 d . . . . .
C18 C 0.5520(3) 0.2612(2) 0.73850(17) 0.0468(10) Uani 1 1 d . . . . .
C19 C 0.5534(3) 0.2893(2) 0.68188(17) 0.0441(9) Uani 1 1 d . . . . .
C20 C 0.5738(3) 0.3621(2) 0.67998(17) 0.0457(9) Uani 1 1 d . . . . .
C21 C 0.5603(3) 0.4228(2) 0.73048(17) 0.0460(10) Uani 1 1 d . . . . .
C22 C 0.6362(3) 0.4572(2) 0.78458(17) 0.0455(10) Uani 1 1 d . . . . .
C23 C 0.7086(3) 0.4257(2) 0.81813(17) 0.0461(10) Uani 1 1 d . . . . .
C24 C 0.7761(3) 0.4667(2) 0.87143(17) 0.0463(10) Uani 1 1 d . . . . .
C25 C 0.8477(4) 0.3692(2) 0.99985(18) 0.0523(11) Uani 1 1 d . . . . .
C26 C 0.8279(4) 0.3001(2) 0.96062(18) 0.0521(10) Uani 1 1 d . . . . .
C27 C 0.7959(4) 0.2495(3) 0.99732(19) 0.0581(12) Uani 1 1 d . . . . .
C28 C 0.7260(4) 0.1858(3) 0.96937(19) 0.0588(12) Uani 1 1 d . . . . .
C29 C 0.6884(4) 0.1747(2) 0.90456(18) 0.0521(11) Uani 1 1 d . . . . .
C30 C 0.5849(4) 0.1304(2) 0.89295(19) 0.0540(11) Uani 1 1 d . . . . .
C31 C 0.6435(3) 0.2246(2) 0.81856(17) 0.0451(9) Uani 1 1 d . . . . .
C32 C 0.6453(3) 0.2846(2) 0.78843(16) 0.0452(9) Uani 1 1 d . . . . .
C33 C 0.7109(3) 0.3497(2) 0.81797(17) 0.0462(9) Uani 1 1 d . . . . .
C34 C 0.7832(3) 0.3506(2) 0.87402(17) 0.0453(9) Uani 1 1 d . . . . .
C35 C 0.7888(3) 0.2901(2) 0.89832(18) 0.0478(10) Uani 1 1 d . . . . .
C36 C 0.7158(3) 0.2249(2) 0.86975(17) 0.0461(9) Uani 1 1 d . . . . .
C37 C 0.3879(4) 0.1598(2) 0.71056(18) 0.0488(10) Uani 1 1 d . . . . .
C38 C 0.3631(4) 0.0854(2) 0.69249(19) 0.0548(11) Uani 1 1 d . . . . .
H38 H 0.415527 0.059184 0.700278 0.066 Uiso 1 1 calc R U . . .
C39 C 0.2618(4) 0.0503(2) 0.66320(18) 0.0519(11) Uani 1 1 d . . . . .
H39 H 0.248338 0.000734 0.650858 0.062 Uiso 1 1 calc R U . . .
C40 C 0.1793(4) 0.0864(2) 0.65151(18) 0.0516(10) Uani 1 1 d . . . . .
C41 C 0.2060(4) 0.1613(2) 0.6672(2) 0.0592(11) Uani 1 1 d . . . . .
H41 H 0.154595 0.187792 0.658168 0.071 Uiso 1 1 calc R U . . .
C42 C 0.3079(4) 0.1961(2) 0.6957(2) 0.0590(12) Uani 1 1 d . . . . .
H42 H 0.323385 0.245736 0.705372 0.071 Uiso 1 1 calc R U . . .
C43 C 0.0637(4) 0.0471(2) 0.62462(19) 0.0624(12) Uani 1 1 d D U . . .
C44 C 0.0146(12) 0.0144(11) 0.6765(5) 0.100(5) Uani 0.56(2) 1 d D U P A 1
H44A H 0.055733 -0.019486 0.687271 0.150 Uiso 0.56(2) 1 calc R U P A 1
H44B H -0.058917 -0.009326 0.662106 0.150 Uiso 0.56(2) 1 calc R U P A 1
H44C H 0.016571 0.051600 0.712318 0.150 Uiso 0.56(2) 1 calc R U P A 1
C45 C 0.0685(11) -0.0166(7) 0.5725(6) 0.071(4) Uani 0.56(2) 1 d D U P A 1
H45A H 0.109280 -0.000043 0.541762 0.106 Uiso 0.56(2) 1 calc R U P A 1
H45B H -0.003510 -0.039376 0.553646 0.106 Uiso 0.56(2) 1 calc R U P A 1
H45C H 0.102805 -0.050167 0.589377 0.106 Uiso 0.56(2) 1 calc R U P A 1
C46 C -0.0084(11) 0.0940(6) 0.6014(8) 0.089(4) Uani 0.56(2) 1 d D U P A 1
H46A H -0.016840 0.130732 0.635374 0.133 Uiso 0.56(2) 1 calc R U P A 1
H46B H -0.077921 0.065307 0.583765 0.133 Uiso 0.56(2) 1 calc R U P A 1
H46C H 0.024264 0.115490 0.570263 0.133 Uiso 0.56(2) 1 calc R U P A 1
C47 C 0.5431(3) 0.2402(2) 0.62504(17) 0.0456(9) Uani 1 1 d . . . . .
H47 H 0.524931 0.191621 0.624525 0.055 Uiso 1 1 calc R U . . .
C48 C 0.5591(4) 0.2613(2) 0.56954(17) 0.0473(10) Uani 1 1 d . . . . .
H48 H 0.551107 0.226769 0.533044 0.057 Uiso 1 1 calc R U . . .
C49 C 0.5869(4) 0.3333(2) 0.56762(17) 0.0476(10) Uani 1 1 d . . . . .
C50 C 0.5929(4) 0.3819(2) 0.62388(17) 0.0487(10) Uani 1 1 d . . . . .
H50 H 0.610648 0.430355 0.624043 0.058 Uiso 1 1 calc R U . . .
C51 C 0.6113(4) 0.3595(2) 0.50824(18) 0.0522(10) Uani 1 1 d . . . . .
C52 C 0.7333(4) 0.3849(3) 0.5119(2) 0.0707(14) Uani 1 1 d . . . . .
H52A H 0.757784 0.423788 0.547065 0.106 Uiso 1 1 calc R U . . .
H52B H 0.749585 0.400611 0.474648 0.106 Uiso 1 1 calc R U . . .
H52C H 0.769152 0.346240 0.516191 0.106 Uiso 1 1 calc R U . . .
C53 C 0.5551(4) 0.4212(3) 0.5013(2) 0.0604(12) Uani 1 1 d . . . . .
H53A H 0.478318 0.405479 0.498586 0.091 Uiso 1 1 calc R U . . .
H53B H 0.572330 0.437158 0.464335 0.091 Uiso 1 1 calc R U . . .
H53C H 0.579344 0.459892 0.536727 0.091 Uiso 1 1 calc R U . . .
C54 C 0.5736(5) 0.2992(3) 0.4499(2) 0.0736(15) Uani 1 1 d . . . . .
H54A H 0.612848 0.261569 0.451785 0.110 Uiso 1 1 calc R U . . .
H54B H 0.586953 0.317745 0.413520 0.110 Uiso 1 1 calc R U . . .
H54C H 0.497673 0.280863 0.447981 0.110 Uiso 1 1 calc R U . . .
C55 C 0.4740(4) 0.4534(2) 0.71531(18) 0.0503(10) Uani 1 1 d . . . . .
H55 H 0.423944 0.428643 0.681422 0.060 Uiso 1 1 calc R U . . .
C56 C 0.4564(4) 0.5193(2) 0.74745(18) 0.0499(10) Uani 1 1 d . . . . .
C57 C 0.5395(4) 0.5576(2) 0.79269(18) 0.0499(10) Uani 1 1 d . . . . .
H57 H 0.535335 0.603687 0.812199 0.060 Uiso 1 1 calc R U . . .
C58 C 0.6287(4) 0.5303(2) 0.81027(17) 0.0474(10) Uani 1 1 d . . . . .
C59 C 0.3548(4) 0.5454(2) 0.7302(2) 0.0556(11) Uani 1 1 d . . . . .
C60 C 0.3484(5) 0.6161(3) 0.7734(2) 0.0655(13) Uani 1 1 d . . . . .
H60A H 0.350769 0.609901 0.815410 0.098 Uiso 1 1 calc R U . . .
H60B H 0.282066 0.630236 0.761524 0.098 Uiso 1 1 calc R U . . .
H60C H 0.408499 0.652308 0.770202 0.098 Uiso 1 1 calc R U . . .
C61 C 0.3540(5) 0.5585(3) 0.6637(2) 0.0714(14) Uani 1 1 d . . . . .
H61A H 0.418072 0.592027 0.661401 0.107 Uiso 1 1 calc R U . . .
H61B H 0.291346 0.577320 0.653183 0.107 Uiso 1 1 calc R U . . .
H61C H 0.352196 0.514196 0.635117 0.107 Uiso 1 1 calc R U . . .
C62 C 0.2552(4) 0.4892(3) 0.7342(2) 0.0657(13) Uani 1 1 d . . . . .
H62A H 0.256195 0.445125 0.705994 0.099 Uiso 1 1 calc R U . . .
H62B H 0.190632 0.505872 0.723327 0.099 Uiso 1 1 calc R U . . .
H62C H 0.256810 0.481476 0.775769 0.099 Uiso 1 1 calc R U . . .
C63 C 0.7198(4) 0.5750(2) 0.85455(18) 0.0507(10) Uani 1 1 d . . . . .
C64 C 0.7942(4) 0.5436(2) 0.88371(17) 0.0513(11) Uani 1 1 d . . . . .
C65 C 0.8877(4) 0.5875(2) 0.92074(18) 0.0533(11) Uani 1 1 d . . . . .
H65 H 0.939467 0.566785 0.938983 0.064 Uiso 1 1 calc R U . . .
C66 C 0.9022(4) 0.6609(2) 0.92989(19) 0.0576(12) Uani 1 1 d . . . . .
H66 H 0.963999 0.689168 0.954269 0.069 Uiso 1 1 calc R U . . .
C67 C 0.8262(4) 0.6933(2) 0.9033(2) 0.0597(12) Uani 1 1 d . . . . .
C68 C 0.7369(4) 0.6505(2) 0.8657(2) 0.0576(11) Uani 1 1 d . . . . .
H68 H 0.686313 0.671801 0.847126 0.069 Uiso 1 1 calc R U . . .
C69 C 0.8474(5) 0.7757(2) 0.9130(2) 0.0773(16) Uani 1 1 d D U . . .
C70 C 0.9481(6) 0.7992(4) 0.8817(4) 0.096(3) Uani 0.827(8) 1 d D U P B 1
H70A H 1.009056 0.784030 0.900169 0.144 Uiso 0.827(8) 1 calc R U P B 1
H70B H 0.963155 0.850325 0.887417 0.144 Uiso 0.827(8) 1 calc R U P B 1
H70C H 0.934563 0.777962 0.838156 0.144 Uiso 0.827(8) 1 calc R U P B 1
C71 C 0.8691(10) 0.8098(4) 0.9817(3) 0.103(3) Uani 0.827(8) 1 d D U P B 1
H71A H 0.807712 0.793982 1.001530 0.154 Uiso 0.827(8) 1 calc R U P B 1
H71B H 0.881559 0.860807 0.987081 0.154 Uiso 0.827(8) 1 calc R U P B 1
H71C H 0.931725 0.796082 0.999868 0.154 Uiso 0.827(8) 1 calc R U P B 1
C72 C 0.7563(7) 0.8033(3) 0.8817(4) 0.099(3) Uani 0.827(8) 1 d D U P B 1
H72A H 0.747802 0.784621 0.837723 0.149 Uiso 0.827(8) 1 calc R U P B 1
H72B H 0.773480 0.854531 0.889885 0.149 Uiso 0.827(8) 1 calc R U P B 1
H72C H 0.690202 0.788093 0.897761 0.149 Uiso 0.827(8) 1 calc R U P B 1
C1A C 0.6844(3) 0.0956(2) 0.57445(17) 0.0451(9) Uani 1 1 d . . . . .
C2A C 0.6498(4) 0.0185(2) 0.55328(18) 0.0499(10) Uani 1 1 d . . . . .
C3A C 0.6528(4) -0.0244(2) 0.49333(19) 0.0533(11) Uani 1 1 d . . . . .
H3A H 0.657021 -0.003421 0.459092 0.064 Uiso 1 1 calc R U . . .
C4A C 0.6493(4) -0.0969(2) 0.48618(19) 0.0557(11) Uani 1 1 d . . . . .
H4A H 0.646686 -0.123822 0.446275 0.067 Uiso 1 1 calc R U . . .
C5A C 0.6496(4) -0.1322(2) 0.5359(2) 0.0594(12) Uani 1 1 d . . . . .
H5A H 0.653159 -0.180371 0.529227 0.071 Uiso 1 1 calc R U . . .
C6A C 0.6445(4) -0.0943(2) 0.5944(2) 0.0577(12) Uani 1 1 d . . . . .
C7A C 0.6735(4) -0.1047(2) 0.6589(2) 0.0579(12) Uani 1 1 d . . . . .
C8A C 0.7351(5) -0.1479(3) 0.6828(2) 0.0686(14) Uani 1 1 d . . . . .
H8A H 0.732376 -0.193918 0.660155 0.082 Uiso 1 1 calc R U . . .
C9A C 0.8020(5) -0.1245(3) 0.7406(2) 0.0674(14) Uani 1 1 d . . . . .
H9A H 0.842347 -0.154968 0.754913 0.081 Uiso 1 1 calc R U . . .
C10A C 0.8079(4) -0.0557(2) 0.7763(2) 0.0592(12) Uani 1 1 d . . . . .
C11A C 0.8991(5) -0.0013(3) 0.8185(2) 0.0618(12) Uani 1 1 d . . . . .
C12A C 0.9985(5) -0.0044(3) 0.8441(2) 0.0755(15) Uani 1 1 d . . . . .
H12A H 1.016588 -0.047734 0.848169 0.091 Uiso 1 1 calc R U . . .
C13A C 1.0750(5) 0.0615(3) 0.8647(3) 0.0808(17) Uani 1 1 d . . . . .
H13A H 1.140805 0.060517 0.886531 0.097 Uiso 1 1 calc R U . . .
C14A C 1.0576(4) 0.1252(3) 0.8545(2) 0.0642(13) Uani 1 1 d . . . . .
H14A H 1.112846 0.165276 0.866361 0.077 Uiso 1 1 calc R U . . .
C15A C 0.9558(4) 0.1315(2) 0.82582(18) 0.0548(11) Uani 1 1 d . . . . .
C16A C 0.9292(4) 0.1863(2) 0.79539(17) 0.0491(10) Uani 1 1 d . . . . .
C17A C 0.9921(4) 0.2547(2) 0.78613(18) 0.0507(10) Uani 1 1 d . . . . .
C18A C 0.9434(4) 0.2740(2) 0.73637(18) 0.0482(10) Uani 1 1 d . . . . .
C19A C 0.9547(3) 0.3464(2) 0.72348(18) 0.0478(10) Uani 1 1 d . . . . .
C20A C 0.9465(3) 0.3613(2) 0.66407(17) 0.0477(10) Uani 1 1 d . . . . .
C21A C 0.9642(4) 0.3129(2) 0.60560(17) 0.0465(10) Uani 1 1 d . . . . .
C22A C 0.8885(3) 0.2540(2) 0.56709(17) 0.0455(9) Uani 1 1 d . . . . .
C23A C 0.8041(3) 0.2069(2) 0.58740(18) 0.0444(9) Uani 1 1 d . . . . .
C24A C 0.7371(4) 0.1504(2) 0.54338(18) 0.0476(10) Uani 1 1 d . . . . .
C25A C 0.6350(4) -0.0206(2) 0.60018(18) 0.0514(10) Uani 1 1 d . . . . .
C26A C 0.6485(3) 0.0123(2) 0.66389(18) 0.0495(10) Uani 1 1 d . . . . .
C27A C 0.6709(4) -0.0388(2) 0.69897(19) 0.0552(11) Uani 1 1 d . . . . .
C28A C 0.7351(4) -0.0167(2) 0.75533(19) 0.0557(11) Uani 1 1 d . . . . .
C29A C 0.7776(4) 0.0593(2) 0.77745(18) 0.0515(10) Uani 1 1 d . . . . .
C30A C 0.8754(4) 0.0675(2) 0.81430(19) 0.0560(11) Uani 1 1 d . . . . .
C31A C 0.8359(4) 0.1715(2) 0.75204(18) 0.0497(10) Uani 1 1 d . . . . .
C32A C 0.8475(3) 0.2172(2) 0.70811(17) 0.0461(9) Uani 1 1 d . . . . .
C33A C 0.7883(3) 0.1928(2) 0.64961(17) 0.0463(9) Uani 1 1 d . . . . .
C34A C 0.7103(3) 0.1251(2) 0.63858(18) 0.0472(10) Uani 1 1 d . . . . .
C35A C 0.6915(3) 0.0849(2) 0.68364(18) 0.0474(10) Uani 1 1 d . . . . .
C36A C 0.7586(4) 0.1078(2) 0.74243(17) 0.0494(10) Uani 1 1 d . . . . .
C37A C 1.0948(4) 0.2920(2) 0.82472(18) 0.0508(10) Uani 1 1 d . . . . .
C38A C 1.1084(4) 0.3002(2) 0.88885(18) 0.0554(11) Uani 1 1 d . . . . .
H38A H 1.048615 0.287937 0.908901 0.066 Uiso 1 1 calc R U . . .
C39A C 1.2096(4) 0.3266(2) 0.92386(19) 0.0552(11) Uani 1 1 d . . . . .
H39A H 1.216098 0.331497 0.966727 0.066 Uiso 1 1 calc R U . . .
C40A C 1.3002(4) 0.3454(2) 0.89574(19) 0.0570(11) Uani 1 1 d . . . . .
C41A C 1.2853(4) 0.3407(3) 0.8317(2) 0.0594(12) Uani 1 1 d . . . . .
H41A H 1.344401 0.355252 0.811953 0.071 Uiso 1 1 calc R U . . .
C42A C 1.1850(4) 0.3151(2) 0.79704(19) 0.0559(11) Uani 1 1 d . . . . .
H42A H 1.177712 0.313217 0.754561 0.067 Uiso 1 1 calc R U . . .
C43A C 1.4144(4) 0.3663(3) 0.9326(2) 0.0641(13) Uani 1 1 d . . . . .
C44A C 1.4724(6) 0.3057(5) 0.9154(4) 0.138(4) Uani 1 1 d . . . . .
H44D H 1.431115 0.262881 0.923474 0.206 Uiso 1 1 calc R U . . .
H44E H 1.542284 0.316767 0.939557 0.206 Uiso 1 1 calc R U . . .
H44F H 1.480761 0.298628 0.872053 0.206 Uiso 1 1 calc R U . . .
C45A C 1.4120(5) 0.3835(5) 1.0018(2) 0.104(2) Uani 1 1 d . . . . .
H45D H 1.380218 0.424829 1.012768 0.156 Uiso 1 1 calc R U . . .
H45E H 1.484380 0.393054 1.022682 0.156 Uiso 1 1 calc R U . . .
H45F H 1.369776 0.343640 1.013888 0.156 Uiso 1 1 calc R U . . .
C46A C 1.4770(7) 0.4318(6) 0.9152(4) 0.144(4) Uani 1 1 d . . . . .
H46D H 1.486262 0.420871 0.872056 0.217 Uiso 1 1 calc R U . . .
H46E H 1.546600 0.446062 0.939868 0.217 Uiso 1 1 calc R U . . .
H46F H 1.437899 0.470027 0.922723 0.217 Uiso 1 1 calc R U . . .
C47A C 0.9628(3) 0.4038(2) 0.77420(18) 0.0486(10) Uani 1 1 d . . . . .
H47A H 0.970052 0.395575 0.814194 0.058 Uiso 1 1 calc R U . . .
C48A C 0.9601(4) 0.4727(2) 0.76641(18) 0.0513(10) Uani 1 1 d . . . . .
H48A H 0.966976 0.509356 0.801264 0.062 Uiso 1 1 calc R U . . .
C49A C 0.9476(4) 0.4879(2) 0.70811(19) 0.0522(10) Uani 1 1 d . . . . .
C50A C 0.9425(4) 0.4310(2) 0.65798(18) 0.0502(10) Uani 1 1 d . . . . .
H50A H 0.936049 0.439888 0.618185 0.060 Uiso 1 1 calc R U . . .
C51A C 0.9371(4) 0.5626(2) 0.69778(19) 0.0555(11) Uani 1 1 d . . . . .
C52A C 0.8192(5) 0.5610(3) 0.6772(3) 0.0714(14) Uani 1 1 d . . . . .
H52D H 0.796160 0.527282 0.638472 0.107 Uiso 1 1 calc R U . . .
H52E H 0.810516 0.607659 0.672108 0.107 Uiso 1 1 calc R U . . .
H52F H 0.776223 0.547116 0.708053 0.107 Uiso 1 1 calc R U . . .
C53A C 1.0049(4) 0.5832(3) 0.6476(2) 0.0660(13) Uani 1 1 d . . . . .
H53D H 1.080173 0.587760 0.661728 0.099 Uiso 1 1 calc R U . . .
H53E H 0.992056 0.627922 0.639438 0.099 Uiso 1 1 calc R U . . .
H53F H 0.984846 0.546855 0.610230 0.099 Uiso 1 1 calc R U . . .
C54A C 0.9763(5) 0.6198(3) 0.7575(2) 0.0771(16) Uani 1 1 d . . . . .
H54D H 0.931429 0.610342 0.788879 0.116 Uiso 1 1 calc R U . . .
H54E H 0.972181 0.666013 0.749393 0.116 Uiso 1 1 calc R U . . .
H54F H 1.049789 0.618863 0.771683 0.116 Uiso 1 1 calc R U . . .
C55A C 1.0592(4) 0.3364(2) 0.58334(18) 0.0514(10) Uani 1 1 d . . . . .
H55A H 1.109664 0.372754 0.609671 0.062 Uiso 1 1 calc R U . . .
C56A C 1.0859(4) 0.3101(2) 0.52456(18) 0.0510(10) Uani 1 1 d . . . . .
C57A C 1.0041(4) 0.2627(2) 0.48401(18) 0.0499(10) Uani 1 1 d . . . . .
H57A H 1.014959 0.247887 0.442889 0.060 Uiso 1 1 calc R U . . .
C58A C 0.9047(3) 0.2361(2) 0.50314(17) 0.0460(9) Uani 1 1 d . . . . .
C59A C 1.1980(4) 0.3344(2) 0.5084(2) 0.0552(11) Uani 1 1 d . . . . .
C60A C 1.2135(4) 0.2964(3) 0.4432(2) 0.0647(13) Uani 1 1 d . . . . .
H60D H 1.196032 0.245616 0.439668 0.097 Uiso 1 1 calc R U . . .
H60E H 1.287296 0.310081 0.436405 0.097 Uiso 1 1 calc R U . . .
H60F H 1.166711 0.309687 0.412825 0.097 Uiso 1 1 calc R U . . .
C61A C 1.2180(5) 0.4153(3) 0.5106(2) 0.0689(13) Uani 1 1 d . . . . .
H61D H 1.165304 0.425191 0.481294 0.103 Uiso 1 1 calc R U . . .
H61E H 1.289167 0.430641 0.500428 0.103 Uiso 1 1 calc R U . . .
H61F H 1.211860 0.440394 0.551635 0.103 Uiso 1 1 calc R U . . .
C62A C 1.2809(4) 0.3179(3) 0.5561(2) 0.0674(13) Uani 1 1 d . . . . .
H62D H 1.279667 0.347139 0.596189 0.101 Uiso 1 1 calc R U . . .
H62E H 1.351870 0.328022 0.543822 0.101 Uiso 1 1 calc R U . . .
H62F H 1.262832 0.268456 0.557891 0.101 Uiso 1 1 calc R U . . .
C63A C 0.8162(4) 0.1916(2) 0.45785(17) 0.0469(10) Uani 1 1 d . . . . .
C64A C 0.7313(4) 0.1500(2) 0.47830(18) 0.0492(10) Uani 1 1 d . . . . .
C65A C 0.6399(4) 0.1133(2) 0.43511(18) 0.0499(10) Uani 1 1 d . . . . .
H65A H 0.581676 0.086632 0.448470 0.060 Uiso 1 1 calc R U . . .
C66A C 0.6369(4) 0.1170(2) 0.37351(19) 0.0526(11) Uani 1 1 d . . . . .
H66A H 0.576268 0.092562 0.345941 0.063 Uiso 1 1 calc R U . . .
C67A C 0.7230(4) 0.1566(2) 0.35106(19) 0.0548(11) Uani 1 1 d . . . . .
C68A C 0.8107(4) 0.1932(2) 0.39392(18) 0.0541(11) Uani 1 1 d . . . . .
H68A H 0.868355 0.220015 0.380221 0.065 Uiso 1 1 calc R U . . .
C69A C 0.7147(4) 0.1616(2) 0.28330(19) 0.0649(13) Uani 1 1 d D U . . .
C70A C 0.6168(6) 0.1963(4) 0.2689(3) 0.089(2) Uani 0.791(8) 1 d D U P C 1
H70D H 0.551951 0.167302 0.276556 0.133 Uiso 0.791(8) 1 calc R U P C 1
H70E H 0.610525 0.199925 0.226131 0.133 Uiso 0.791(8) 1 calc R U P C 1
H70F H 0.627266 0.243120 0.294993 0.133 Uiso 0.791(8) 1 calc R U P C 1
C71A C 0.6952(8) 0.0885(3) 0.2404(3) 0.086(3) Uani 0.791(8) 1 d D U P C 1
H71D H 0.755621 0.066109 0.247404 0.129 Uiso 0.791(8) 1 calc R U P C 1
H71E H 0.686873 0.093508 0.198044 0.129 Uiso 0.791(8) 1 calc R U P C 1
H71F H 0.630693 0.059572 0.248563 0.129 Uiso 0.791(8) 1 calc R U P C 1
C72A C 0.8140(7) 0.2083(5) 0.2673(3) 0.093(3) Uani 0.791(8) 1 d D U P C 1
H72D H 0.826529 0.254990 0.293835 0.139 Uiso 0.791(8) 1 calc R U P C 1
H72E H 0.801885 0.212214 0.224771 0.139 Uiso 0.791(8) 1 calc R U P C 1
H72F H 0.876020 0.187015 0.273165 0.139 Uiso 0.791(8) 1 calc R U P C 1
C73 C 0.0262(16) 0.0813(10) 0.5715(8) 0.087(5) Uani 0.44(2) 1 d D U P A 2
H73A H 0.034471 0.131942 0.586486 0.130 Uiso 0.44(2) 1 calc R U P A 2
H73B H -0.048411 0.061079 0.556523 0.130 Uiso 0.44(2) 1 calc R U P A 2
H73C H 0.069237 0.072362 0.538278 0.130 Uiso 0.44(2) 1 calc R U P A 2
C1B C -0.0124(11) 0.0583(12) 0.6743(7) 0.083(5) Uani 0.44(2) 1 d D U P A 2
H1BA H 0.014301 0.043152 0.710427 0.125 Uiso 0.44(2) 1 calc R U P A 2
H1BB H -0.083413 0.030752 0.658254 0.125 Uiso 0.44(2) 1 calc R U P A 2
H1BC H -0.015878 0.108000 0.685163 0.125 Uiso 0.44(2) 1 calc R U P A 2
C1C C 0.0537(15) -0.0331(5) 0.5995(10) 0.076(5) Uani 0.44(2) 1 d D U P A 2
H1CA H 0.104268 -0.040544 0.570210 0.114 Uiso 0.44(2) 1 calc R U P A 2
H1CB H -0.018455 -0.053201 0.579330 0.114 Uiso 0.44(2) 1 calc R U P A 2
H1CC H 0.068914 -0.055779 0.633185 0.114 Uiso 0.44(2) 1 calc R U P A 2
C72B C 0.8077(15) 0.1264(14) 0.2596(11) 0.090(8) Uani 0.209(8) 1 d D U P C 2
H72G H 0.874889 0.151150 0.284041 0.136 Uiso 0.209(8) 1 calc R U P C 2
H72H H 0.811425 0.128747 0.216930 0.136 Uiso 0.209(8) 1 calc R U P C 2
H72I H 0.794727 0.077300 0.263147 0.136 Uiso 0.209(8) 1 calc R U P C 2
C70B C 0.731(2) 0.2395(6) 0.2784(13) 0.095(8) Uani 0.209(8) 1 d D U P C 2
H70G H 0.679682 0.262054 0.300659 0.143 Uiso 0.209(8) 1 d R U P C 2
H70H H 0.719122 0.242094 0.235519 0.143 Uiso 0.209(8) 1 d R U P C 2
H70I H 0.802762 0.263394 0.295839 0.143 Uiso 0.209(8) 1 d R U P C 2
C71B C 0.6097(14) 0.1172(13) 0.2449(11) 0.083(7) Uani 0.209(8) 1 d D U P C 2
H71G H 0.603067 0.068310 0.248581 0.124 Uiso 0.209(8) 1 calc R U P C 2
H71H H 0.611034 0.119852 0.202153 0.124 Uiso 0.209(8) 1 calc R U P C 2
H71I H 0.549172 0.135569 0.260017 0.124 Uiso 0.209(8) 1 calc R U P C 2
C74 C 0.843(3) 0.8083(19) 0.8559(11) 0.111(10) Uani 0.173(8) 1 d D U P B 2
H74A H 0.895729 0.793666 0.830392 0.167 Uiso 0.173(8) 1 calc R U P B 2
H74B H 0.857593 0.859487 0.868629 0.167 Uiso 0.173(8) 1 calc R U P B 2
H74C H 0.772051 0.792448 0.832680 0.167 Uiso 0.173(8) 1 calc R U P B 2
C1D C 0.9518(16) 0.8112(17) 0.9578(13) 0.085(9) Uani 0.173(8) 1 d D U P B 2
H1DA H 0.951349 0.791760 0.994433 0.128 Uiso 0.173(8) 1 d R U P B 2
H1DB H 0.955379 0.861790 0.968973 0.128 Uiso 0.173(8) 1 d R U P B 2
H1DC H 1.013609 0.801930 0.937683 0.128 Uiso 0.173(8) 1 d R U P B 2
C1E C 0.7548(18) 0.7945(17) 0.9505(13) 0.095(9) Uani 0.173(8) 1 d D U P B 2
H1EA H 0.686413 0.770350 0.927213 0.143 Uiso 0.173(8) 1 calc R U P B 2
H1EB H 0.758221 0.845189 0.958319 0.143 Uiso 0.173(8) 1 calc R U P B 2
H1EC H 0.762434 0.779674 0.989314 0.143 Uiso 0.173(8) 1 calc R U P B 2

loop_
_atom_site_aniso_label
_atom_site_aniso_U_11
_atom_site_aniso_U_22
_atom_site_aniso_U_33
_atom_site_aniso_U_23
_atom_site_aniso_U_13
_atom_site_aniso_U_12
C75 0.056(3) 0.051(2) 0.0306(19) -0.0007(16) -0.0002(17) 0.0044(19)
C76 0.046(2) 0.064(3) 0.033(2) -0.0022(18) -0.0028(17) 0.005(2)
C77 0.061(3) 0.061(3) 0.034(2) -0.0033(18) -0.0005(18) 0.003(2)
C4 0.062(3) 0.067(3) 0.035(2) -0.0030(19) -0.0046(19) 0.001(2)
C5 0.068(3) 0.076(3) 0.030(2) 0.004(2) -0.0048(19) -0.002(2)
C6 0.061(3) 0.066(3) 0.037(2) 0.0025(19) -0.0036(19) -0.002(2)
C7 0.073(3) 0.069(3) 0.034(2) 0.011(2) -0.004(2) 0.000(2)
C8 0.089(4) 0.085(3) 0.035(2) 0.013(2) -0.005(2) -0.001(3)
C9 0.093(4) 0.084(3) 0.041(2) 0.018(2) 0.000(2) -0.009(3)
C10 0.089(4) 0.067(3) 0.038(2) 0.012(2) -0.002(2) -0.006(3)
C11 0.079(3) 0.065(3) 0.046(2) 0.012(2) 0.002(2) -0.008(3)
C12 0.088(4) 0.087(4) 0.050(3) 0.020(3) 0.004(3) -0.011(3)
C13 0.077(4) 0.079(3) 0.055(3) 0.014(2) 0.004(2) -0.015(3)
C14 0.071(3) 0.065(3) 0.050(3) 0.007(2) -0.006(2) -0.006(2)
C15 0.063(3) 0.050(2) 0.039(2) -0.0002(17) 0.0046(19) 0.000(2)
C16 0.060(3) 0.047(2) 0.035(2) -0.0015(16) -0.0024(18) 0.0009(19)
C17 0.055(3) 0.047(2) 0.0354(19) -0.0048(16) 0.0038(18) 0.0057(19)
C18 0.051(2) 0.047(2) 0.0337(19) -0.0044(16) -0.0018(17) 0.0050(18)
C19 0.050(2) 0.047(2) 0.0310(18) -0.0003(16) -0.0004(16) 0.0080(18)
C20 0.047(2) 0.049(2) 0.0326(19) -0.0026(16) -0.0061(16) 0.0061(18)
C21 0.052(3) 0.047(2) 0.0307(18) 0.0005(16) -0.0013(17) -0.0002(19)
C22 0.052(2) 0.045(2) 0.0302(18) -0.0019(15) -0.0014(17) -0.0016(18)
C23 0.051(2) 0.048(2) 0.0293(18) -0.0013(16) -0.0026(17) -0.0006(18)
C24 0.050(2) 0.050(2) 0.0301(18) -0.0050(16) 0.0031(17) 0.0022(18)
C25 0.051(3) 0.065(3) 0.033(2) 0.0022(18) -0.0073(17) 0.004(2)
C26 0.054(3) 0.062(3) 0.035(2) 0.0059(18) -0.0053(18) 0.008(2)
C27 0.067(3) 0.066(3) 0.035(2) 0.0088(19) -0.005(2) 0.005(2)
C28 0.074(3) 0.064(3) 0.034(2) 0.0102(19) -0.001(2) 0.004(2)
C29 0.065(3) 0.052(2) 0.033(2) 0.0046(17) -0.0015(19) 0.005(2)
C30 0.065(3) 0.054(2) 0.037(2) 0.0059(18) 0.0011(19) 0.001(2)
C31 0.050(2) 0.048(2) 0.0311(18) 0.0007(16) 0.0017(16) 0.0047(18)
C32 0.052(2) 0.051(2) 0.0268(17) -0.0009(16) 0.0040(16) 0.0071(18)
C33 0.054(3) 0.049(2) 0.0294(18) -0.0013(16) 0.0027(17) 0.0059(18)
C34 0.047(2) 0.053(2) 0.0310(18) 0.0029(16) 0.0037(16) 0.0040(18)
C35 0.050(2) 0.053(2) 0.0342(19) 0.0044(17) -0.0011(17) 0.0025(19)
C36 0.050(2) 0.051(2) 0.0339(19) 0.0022(17) 0.0057(17) 0.0097(18)
C37 0.058(3) 0.043(2) 0.036(2) -0.0033(16) 0.0013(18) 0.0007(19)
C38 0.060(3) 0.051(2) 0.045(2) 0.0007(18) -0.003(2) 0.003(2)
C39 0.061(3) 0.044(2) 0.040(2) -0.0038(17) -0.0018(19) 0.000(2)
C40 0.057(3) 0.054(2) 0.035(2) -0.0034(17) -0.0001(18) 0.004(2)
C41 0.058(3) 0.058(3) 0.053(3) -0.005(2) -0.005(2) 0.014(2)
C42 0.063(3) 0.048(2) 0.054(3) -0.0046(19) -0.002(2) 0.002(2)
C43 0.061(3) 0.066(3) 0.045(2) -0.013(2) -0.002(2) 0.004(2)
C44 0.078(8) 0.128(11) 0.071(6) -0.002(7) 0.011(6) -0.017(8)
C45 0.058(7) 0.071(6) 0.071(7) -0.003(5) -0.007(5) 0.008(5)
C46 0.060(7) 0.090(7) 0.094(9) -0.025(6) -0.018(6) 0.020(5)
C47 0.050(2) 0.044(2) 0.0356(19) -0.0001(16) -0.0027(17) 0.0060(18)
C48 0.057(3) 0.046(2) 0.0304(19) -0.0034(16) -0.0059(17) 0.0066(18)
C49 0.056(3) 0.048(2) 0.0315(19) -0.0024(16) -0.0008(17) 0.0079(19)
C50 0.058(3) 0.046(2) 0.034(2) 0.0018(16) -0.0040(18) 0.0022(19)
C51 0.064(3) 0.053(2) 0.034(2) -0.0008(17) -0.0001(18) 0.010(2)
C52 0.070(3) 0.090(4) 0.053(3) 0.018(3) 0.013(2) 0.012(3)
C53 0.073(3) 0.066(3) 0.043(2) 0.012(2) 0.005(2) 0.017(2)
C54 0.118(5) 0.062(3) 0.031(2) 0.0010(19) 0.004(2) 0.005(3)
C55 0.051(3) 0.053(2) 0.038(2) -0.0019(17) -0.0032(18) 0.003(2)
C56 0.059(3) 0.051(2) 0.035(2) 0.0042(17) 0.0030(18) 0.0039(19)
C57 0.058(3) 0.047(2) 0.036(2) -0.0024(17) 0.0004(18) 0.0053(19)
C58 0.058(3) 0.045(2) 0.0307(18) -0.0023(16) 0.0012(17) 0.0008(19)
C59 0.061(3) 0.054(2) 0.044(2) 0.0001(19) -0.001(2) 0.009(2)
C60 0.074(3) 0.063(3) 0.057(3) 0.003(2) 0.003(2) 0.022(2)
C61 0.085(4) 0.081(3) 0.049(3) 0.016(2) -0.003(2) 0.024(3)
C62 0.059(3) 0.061(3) 0.069(3) 0.001(2) 0.001(2) 0.007(2)
C63 0.062(3) 0.047(2) 0.0317(19) -0.0031(16) -0.0021(18) -0.002(2)
C64 0.059(3) 0.055(2) 0.0287(18) -0.0029(17) -0.0025(18) 0.000(2)
C65 0.059(3) 0.055(2) 0.034(2) -0.0025(17) -0.0045(18) -0.002(2)
C66 0.068(3) 0.054(2) 0.037(2) -0.0043(18) -0.005(2) -0.006(2)
C67 0.077(3) 0.052(2) 0.039(2) -0.0018(19) 0.001(2) -0.002(2)
C68 0.074(3) 0.049(2) 0.041(2) -0.0010(18) -0.002(2) 0.005(2)
C69 0.111(4) 0.048(3) 0.055(3) -0.002(2) -0.015(3) -0.005(3)
C70 0.127(7) 0.063(4) 0.084(5) 0.021(3) -0.005(4) -0.020(4)
C71 0.185(9) 0.051(3) 0.051(4) -0.012(3) -0.009(5) 0.005(4)
C72 0.156(7) 0.044(3) 0.076(4) 0.004(3) -0.027(5) -0.005(4)
C1A 0.045(2) 0.049(2) 0.0351(19) -0.0022(16) 0.0036(16) 0.0051(18)
C2A 0.049(2) 0.053(2) 0.037(2) -0.0060(17) -0.0033(17) 0.0052(19)
C3A 0.058(3) 0.050(2) 0.042(2) -0.0001(18) -0.0023(19) 0.000(2)
C4A 0.066(3) 0.050(2) 0.039(2) -0.0064(18) -0.005(2) 0.004(2)
C5A 0.074(3) 0.045(2) 0.048(2) -0.0044(19) 0.001(2) -0.001(2)
C6A 0.067(3) 0.045(2) 0.049(2) 0.0004(19) -0.003(2) -0.005(2)
C7A 0.071(3) 0.051(2) 0.045(2) 0.0049(19) 0.005(2) -0.001(2)
C8A 0.098(4) 0.054(3) 0.047(2) 0.004(2) 0.006(2) 0.005(3)
C9A 0.099(4) 0.059(3) 0.042(2) 0.014(2) 0.002(2) 0.012(3)
C10A 0.078(3) 0.053(2) 0.042(2) 0.0080(19) 0.007(2) 0.005(2)
C11A 0.084(4) 0.058(3) 0.039(2) 0.0077(19) 0.003(2) 0.009(2)
C12A 0.101(4) 0.067(3) 0.056(3) 0.016(2) -0.008(3) 0.015(3)
C13A 0.089(4) 0.084(4) 0.063(3) 0.020(3) -0.023(3) 0.010(3)
C14A 0.078(3) 0.060(3) 0.048(2) 0.011(2) -0.008(2) 0.005(2)
C15A 0.072(3) 0.057(2) 0.0288(19) 0.0022(17) 0.0035(19) 0.004(2)
C16A 0.057(3) 0.054(2) 0.0294(18) 0.0020(17) 0.0033(17) 0.0019(19)
C17A 0.055(3) 0.053(2) 0.035(2) -0.0023(17) 0.0012(18) 0.0010(19)
C18A 0.052(2) 0.049(2) 0.036(2) -0.0003(16) 0.0006(17) 0.0024(18)
C19A 0.048(2) 0.051(2) 0.035(2) -0.0024(17) -0.0009(17) 0.0014(18)
C20A 0.050(2) 0.050(2) 0.0335(19) -0.0020(16) -0.0031(17) 0.0001(18)
C21A 0.058(3) 0.043(2) 0.0306(18) -0.0005(15) -0.0023(17) 0.0006(18)
C22A 0.050(2) 0.049(2) 0.0303(18) -0.0023(16) -0.0028(16) 0.0056(18)
C23A 0.046(2) 0.043(2) 0.0366(19) -0.0023(16) 0.0004(17) 0.0033(17)
C24A 0.054(3) 0.048(2) 0.0340(19) -0.0005(16) -0.0020(17) 0.0069(19)
C25A 0.057(3) 0.049(2) 0.037(2) -0.0023(17) -0.0035(18) -0.0047(19)
C26A 0.049(2) 0.051(2) 0.040(2) -0.0015(18) 0.0068(18) 0.0006(19)
C27A 0.063(3) 0.057(2) 0.039(2) 0.0065(19) 0.0073(19) 0.000(2)
C28A 0.071(3) 0.048(2) 0.041(2) 0.0035(18) 0.008(2) -0.001(2)
C29A 0.059(3) 0.058(2) 0.034(2) 0.0036(18) 0.0114(19) 0.007(2)
C30A 0.072(3) 0.057(2) 0.035(2) 0.0066(18) 0.004(2) 0.007(2)
C31A 0.056(3) 0.048(2) 0.036(2) -0.0046(17) 0.0055(18) 0.0012(19)
C32A 0.052(2) 0.046(2) 0.0335(19) -0.0059(16) 0.0014(17) 0.0089(18)
C33A 0.053(2) 0.048(2) 0.0337(19) -0.0013(16) 0.0000(17) 0.0108(18)
C34A 0.048(2) 0.052(2) 0.0343(19) -0.0018(17) 0.0027(17) 0.0028(18)
C35A 0.045(2) 0.052(2) 0.037(2) -0.0038(17) 0.0029(17) 0.0041(18)
C36A 0.056(3) 0.053(2) 0.0308(19) -0.0022(17) 0.0060(17) -0.0004(19)
C37A 0.060(3) 0.051(2) 0.0333(19) 0.0012(17) -0.0012(18) 0.002(2)
C38A 0.063(3) 0.062(3) 0.033(2) 0.0029(18) 0.0006(19) 0.002(2)
C39A 0.061(3) 0.063(3) 0.032(2) -0.0021(18) 0.0019(19) 0.003(2)
C40A 0.069(3) 0.054(2) 0.036(2) -0.0063(18) 0.002(2) 0.003(2)
C41A 0.061(3) 0.068(3) 0.041(2) 0.001(2) 0.006(2) 0.001(2)
C42A 0.062(3) 0.065(3) 0.034(2) 0.0028(18) 0.0034(19) 0.003(2)
C43A 0.058(3) 0.070(3) 0.048(2) -0.013(2) 0.000(2) -0.001(2)
C44A 0.085(5) 0.144(7) 0.147(7) -0.053(6) -0.045(5) 0.049(5)
C45A 0.067(4) 0.172(7) 0.044(3) -0.021(3) -0.008(3) 0.004(4)
C46A 0.107(6) 0.201(9) 0.084(5) 0.043(5) -0.020(4) -0.079(6)
C47A 0.053(3) 0.051(2) 0.0336(19) -0.0012(17) 0.0007(17) 0.0006(19)
C48A 0.061(3) 0.046(2) 0.036(2) -0.0040(17) 0.0032(18) -0.0029(19)
C49A 0.059(3) 0.048(2) 0.042(2) -0.0004(18) 0.0053(19) 0.0033(19)
C50A 0.057(3) 0.050(2) 0.035(2) 0.0014(17) 0.0006(18) -0.0010(19)
C51A 0.069(3) 0.050(2) 0.041(2) 0.0022(18) 0.003(2) 0.004(2)
C52A 0.075(4) 0.066(3) 0.073(3) 0.012(3) 0.011(3) 0.014(3)
C53A 0.074(3) 0.061(3) 0.059(3) 0.011(2) 0.009(2) 0.006(2)
C54A 0.115(5) 0.054(3) 0.052(3) -0.004(2) -0.003(3) 0.013(3)
C55A 0.057(3) 0.051(2) 0.034(2) -0.0033(17) -0.0016(18) -0.0042(19)
C56A 0.053(3) 0.054(2) 0.038(2) -0.0003(17) 0.0018(18) 0.0035(19)
C57A 0.058(3) 0.054(2) 0.0307(19) 0.0012(17) 0.0038(17) 0.002(2)
C58A 0.050(2) 0.048(2) 0.0319(19) -0.0015(16) -0.0040(17) 0.0023(18)
C59A 0.055(3) 0.061(3) 0.044(2) 0.0052(19) 0.0057(19) 0.002(2)
C60A 0.062(3) 0.079(3) 0.045(2) 0.002(2) 0.006(2) 0.004(2)
C61A 0.075(3) 0.064(3) 0.059(3) 0.008(2) 0.011(2) -0.004(2)
C62A 0.058(3) 0.084(3) 0.051(3) 0.005(2) 0.002(2) 0.002(2)
C63A 0.055(3) 0.046(2) 0.0303(19) -0.0018(16) -0.0027(17) 0.0008(18)
C64A 0.056(3) 0.047(2) 0.038(2) 0.0003(17) -0.0036(18) 0.0056(19)
C65A 0.057(3) 0.045(2) 0.037(2) -0.0004(16) -0.0047(18) -0.0021(19)
C66A 0.061(3) 0.046(2) 0.039(2) -0.0027(17) -0.0102(19) 0.003(2)
C67A 0.068(3) 0.049(2) 0.038(2) 0.0009(18) -0.007(2) 0.004(2)
C68A 0.060(3) 0.055(2) 0.036(2) 0.0020(18) -0.0058(19) -0.005(2)
C69A 0.085(4) 0.059(3) 0.037(2) 0.0038(19) -0.011(2) -0.005(2)
C70A 0.118(6) 0.093(5) 0.055(4) 0.025(4) -0.008(4) 0.019(5)
C71A 0.140(7) 0.071(4) 0.035(3) -0.001(3) -0.001(4) 0.010(4)
C72A 0.114(6) 0.105(6) 0.040(3) 0.021(3) -0.005(4) -0.028(5)
C73 0.068(9) 0.095(9) 0.082(9) -0.006(8) -0.025(7) 0.021(7)
C1B 0.057(8) 0.094(10) 0.078(8) -0.029(7) 0.019(6) 0.008(7)
C1C 0.065(8) 0.059(7) 0.079(10) -0.012(6) -0.010(8) -0.013(6)
C72B 0.105(14) 0.114(14) 0.046(10) 0.018(10) 0.005(10) 0.005(12)
C70B 0.121(15) 0.095(13) 0.069(12) 0.033(11) -0.003(12) 0.011(12)
C71B 0.078(13) 0.091(13) 0.062(11) 0.005(10) -0.017(10) -0.004(11)
C74 0.119(16) 0.093(15) 0.111(16) 0.007(13) 0.008(14) 0.011(13)
C1D 0.100(15) 0.067(13) 0.080(14) 0.008(11) 0.005(12) 0.005(12)
C1E 0.121(15) 0.059(12) 0.093(14) 0.003(12) -0.007(13) 0.010(12)

loop_
_atom_type_symbol
_atom_type_description
_atom_type_scat_dispersion_real
_atom_type_scat_dispersion_imag
_atom_type_scat_source
C C 0.0181 0.0091 'International Tables Vol C Tables 4.2.6.8 and 6.1.1.4'
H H 0.0000 0.0000 'International Tables Vol C Tables 4.2.6.8 and 6.1.1.4'

loop_
_geom_angle_atom_site_label_1
_geom_angle_atom_site_label_2
_geom_angle_atom_site_label_3
_geom_angle
_geom_angle_site_symmetry_1
_geom_angle_site_symmetry_3
_geom_angle_publ_flag
C76 C75 C24 132.1(4) . . ?
C34 C75 C76 118.9(4) . . ?
C34 C75 C24 105.4(3) . . ?
C77 C76 C75 127.9(4) . . ?
C25 C76 C75 116.5(4) . . ?
C25 C76 C77 113.9(4) . . ?
C76 C77 H77 119.9 . . ?
C4 C77 C76 120.1(4) . . ?
C4 C77 H77 119.9 . . ?
C77 C4 H4 118.1 . . ?
C77 C4 C5 123.8(4) . . ?
C5 C4 H4 118.1 . . ?
C4 C5 H5 120.5 . . ?
C6 C5 C4 118.9(4) . . ?
C6 C5 H5 120.5 . . ?
C5 C6 C7 134.3(4) . . ?
C5 C6 C25 116.4(4) . . ?
C25 C6 C7 107.5(4) . . ?
C8 C7 C6 134.3(5) . . ?
C8 C7 C27 116.3(4) . . ?
C27 C7 C6 105.0(4) . . ?
C7 C8 H8 119.2 . . ?
C7 C8 C9 121.6(4) . . ?
C9 C8 H8 119.2 . . ?
C8 C9 H9 119.7 . . ?
C10 C9 C8 120.5(5) . . ?
C10 C9 H9 119.7 . . ?
C9 C10 C11 133.4(5) . . ?
C28 C10 C9 116.6(4) . . ?
C28 C10 C11 105.0(4) . . ?
C12 C11 C10 134.5(5) . . ?
C12 C11 C30 117.0(4) . . ?
C30 C11 C10 107.3(4) . . ?
C11 C12 H12 120.6 . . ?
C11 C12 C13 118.8(5) . . ?
C13 C12 H12 120.6 . . ?
C12 C13 H13 118.1 . . ?
C14 C13 C12 123.7(5) . . ?
C14 C13 H13 118.1 . . ?
C13 C14 H14 119.8 . . ?
C13 C14 C15 120.4(5) . . ?
C15 C14 H14 119.8 . . ?
C14 C15 C16 130.0(4) . . ?
C30 C15 C14 113.4(4) . . ?
C30 C15 C16 115.5(4) . . ?
C15 C16 C17 134.1(4) . . ?
C31 C16 C15 118.5(4) . . ?
C31 C16 C17 105.8(4) . . ?
C18 C17 C16 109.6(4) . . ?
C18 C17 C37 125.7(4) . . ?
C37 C17 C16 124.7(4) . . ?
C17 C18 C19 128.2(3) . . ?
C17 C18 C32 108.0(4) . . ?
C19 C18 C32 120.7(4) . . ?
C20 C19 C18 125.1(3) . . ?
C47 C19 C18 117.8(4) . . ?
C47 C19 C20 116.9(4) . . ?
C19 C20 C21 126.1(4) . . ?
C50 C20 C19 119.2(3) . . ?
C50 C20 C21 114.0(4) . . ?
C22 C21 C20 126.6(4) . . ?
C55 C21 C20 112.9(3) . . ?
C55 C21 C22 119.6(4) . . ?
C21 C22 C58 114.7(4) . . ?
C23 C22 C21 127.4(4) . . ?
C23 C22 C58 117.6(3) . . ?
C22 C23 C33 131.0(3) . . ?
C24 C23 C22 120.2(4) . . ?
C24 C23 C33 106.9(3) . . ?
C23 C24 C75 111.1(4) . . ?
C23 C24 C64 120.4(4) . . ?
C64 C24 C75 128.5(3) . . ?
C76 C25 C6 125.7(4) . . ?
C76 C25 C26 122.3(4) . . ?
C26 C25 C6 108.6(4) . . ?
C25 C26 C27 107.7(4) . . ?
C35 C26 C25 120.3(4) . . ?
C35 C26 C27 123.0(4) . . ?
C7 C27 C26 110.9(4) . . ?
C28 C27 C7 121.5(4) . . ?
C28 C27 C26 118.9(4) . . ?
C10 C28 C29 110.6(4) . . ?
C27 C28 C10 122.4(4) . . ?
C27 C28 C29 117.9(4) . . ?
C30 C29 C28 108.2(4) . . ?
C36 C29 C28 123.1(4) . . ?
C36 C29 C30 120.5(4) . . ?
C15 C30 C11 124.9(4) . . ?
C29 C30 C11 108.6(4) . . ?
C29 C30 C15 122.7(4) . . ?
C16 C31 C32 110.4(4) . . ?
C36 C31 C16 124.0(4) . . ?
C36 C31 C32 123.8(4) . . ?
C31 C32 C18 104.7(3) . . ?
C33 C32 C18 135.4(4) . . ?
C33 C32 C31 118.1(3) . . ?
C32 C33 C23 134.8(4) . . ?
C32 C33 C34 117.3(4) . . ?
C34 C33 C23 105.6(3) . . ?
C75 C34 C33 110.4(4) . . ?
C35 C34 C75 122.9(3) . . ?
C35 C34 C33 123.4(4) . . ?
C26 C35 C34 118.1(4) . . ?
C26 C35 C36 117.9(4) . . ?
C34 C35 C36 118.5(4) . . ?
C29 C36 C31 117.9(4) . . ?
C29 C36 C35 119.0(4) . . ?
C31 C36 C35 118.2(4) . . ?
C38 C37 C17 122.1(4) . . ?
C42 C37 C17 120.9(4) . . ?
C42 C37 C38 116.9(4) . . ?
C37 C38 H38 119.5 . . ?
C39 C38 C37 121.0(4) . . ?
C39 C38 H38 119.5 . . ?
C38 C39 H39 118.9 . . ?
C38 C39 C40 122.2(4) . . ?
C40 C39 H39 118.9 . . ?
C39 C40 C41 116.5(4) . . ?
C39 C40 C43 122.3(4) . . ?
C41 C40 C43 121.2(4) . . ?
C40 C41 H41 119.6 . . ?
C42 C41 C40 120.7(5) . . ?
C42 C41 H41 119.6 . . ?
C37 C42 H42 118.8 . . ?
C41 C42 C37 122.5(4) . . ?
C41 C42 H42 118.8 . . ?
C40 C43 C44 106.7(6) . . ?
C40 C43 C73 107.6(7) . . ?
C45 C43 C40 109.2(6) . . ?
C45 C43 C44 105.7(8) . . ?
C46 C43 C40 114.5(6) . . ?
C46 C43 C44 110.2(9) . . ?
C46 C43 C45 110.2(8) . . ?
C1B C43 C40 109.8(6) . . ?
C1B C43 C73 107.4(11) . . ?
C1C C43 C40 113.9(7) . . ?
C1C C43 C73 108.9(10) . . ?
C1C C43 C1B 109.0(10) . . ?
C43 C44 H44A 109.5 . . ?
C43 C44 H44B 109.5 . . ?
C43 C44 H44C 109.5 . . ?
H44A C44 H44B 109.5 . . ?
H44A C44 H44C 109.5 . . ?
H44B C44 H44C 109.5 . . ?
C43 C45 H45A 109.5 . . ?
C43 C45 H45B 109.5 . . ?
C43 C45 H45C 109.5 . . ?
H45A C45 H45B 109.5 . . ?
H45A C45 H45C 109.5 . . ?
H45B C45 H45C 109.5 . . ?
C43 C46 H46A 109.5 . . ?
C43 C46 H46B 109.5 . . ?
C43 C46 H46C 109.5 . . ?
H46A C46 H46B 109.5 . . ?
H46A C46 H46C 109.5 . . ?
H46B C46 H46C 109.5 . . ?
C19 C47 H47 118.7 . . ?
C48 C47 C19 122.6(4) . . ?
C48 C47 H47 118.7 . . ?
C47 C48 H48 119.4 . . ?
C47 C48 C49 121.2(3) . . ?
C49 C48 H48 119.4 . . ?
C48 C49 C50 115.9(4) . . ?
C48 C49 C51 123.4(3) . . ?
C50 C49 C51 120.7(4) . . ?
C20 C50 H50 118.0 . . ?
C49 C50 C20 124.1(4) . . ?
C49 C50 H50 118.0 . . ?
C49 C51 C54 111.4(4) . . ?
C52 C51 C49 108.7(4) . . ?
C52 C51 C54 108.3(4) . . ?
C53 C51 C49 111.0(4) . . ?
C53 C51 C52 109.1(4) . . ?
C53 C51 C54 108.3(4) . . ?
C51 C52 H52A 109.5 . . ?
C51 C52 H52B 109.5 . . ?
C51 C52 H52C 109.5 . . ?
H52A C52 H52B 109.5 . . ?
H52A C52 H52C 109.5 . . ?
H52B C52 H52C 109.5 . . ?
C51 C53 H53A 109.5 . . ?
C51 C53 H53B 109.5 . . ?
C51 C53 H53C 109.5 . . ?
H53A C53 H53B 109.5 . . ?
H53A C53 H53C 109.5 . . ?
H53B C53 H53C 109.5 . . ?
C51 C54 H54A 109.5 . . ?
C51 C54 H54B 109.5 . . ?
C51 C54 H54C 109.5 . . ?
H54A C54 H54B 109.5 . . ?
H54A C54 H54C 109.5 . . ?
H54B C54 H54C 109.5 . . ?
C21 C55 H55 117.7 . . ?
C21 C55 C56 124.6(4) . . ?
C56 C55 H55 117.7 . . ?
C55 C56 C59 120.4(4) . . ?
C57 C56 C55 115.2(4) . . ?
C57 C56 C59 124.3(4) . . ?
C56 C57 H57 118.5 . . ?
C56 C57 C58 123.0(4) . . ?
C58 C57 H57 118.5 . . ?
C22 C58 C63 117.8(4) . . ?
C57 C58 C22 121.0(4) . . ?
C57 C58 C63 121.2(4) . . ?
C56 C59 C60 112.1(4) . . ?
C56 C59 C61 109.1(4) . . ?
C56 C59 C62 109.5(4) . . ?
C60 C59 C61 107.6(4) . . ?
C60 C59 C62 108.3(4) . . ?
C62 C59 C61 110.3(4) . . ?
C59 C60 H60A 109.5 . . ?
C59 C60 H60B 109.5 . . ?
C59 C60 H60C 109.5 . . ?
H60A C60 H60B 109.5 . . ?
H60A C60 H60C 109.5 . . ?
H60B C60 H60C 109.5 . . ?
C59 C61 H61A 109.5 . . ?
C59 C61 H61B 109.5 . . ?
C59 C61 H61C 109.5 . . ?
H61A C61 H61B 109.5 . . ?
H61A C61 H61C 109.5 . . ?
H61B C61 H61C 109.5 . . ?
C59 C62 H62A 109.5 . . ?
C59 C62 H62B 109.5 . . ?
C59 C62 H62C 109.5 . . ?
H62A C62 H62B 109.5 . . ?
H62A C62 H62C 109.5 . . ?
H62B C62 H62C 109.5 . . ?
C64 C63 C58 120.2(4) . . ?
C64 C63 C68 118.7(4) . . ?
C68 C63 C58 121.0(4) . . ?
C63 C64 C24 118.0(4) . . ?
C63 C64 C65 119.2(4) . . ?
C65 C64 C24 122.6(4) . . ?
C64 C65 H65 119.9 . . ?
C66 C65 C64 120.3(4) . . ?
C66 C65 H65 119.9 . . ?
C65 C66 H66 119.4 . . ?
C65 C66 C67 121.1(4) . . ?
C67 C66 H66 119.4 . . ?
C66 C67 C69 119.5(4) . . ?
C68 C67 C66 118.6(4) . . ?
C68 C67 C69 121.9(5) . . ?
C63 C68 H68 119.0 . . ?
C67 C68 C63 122.0(5) . . ?
C67 C68 H68 119.0 . . ?
C67 C69 C1E 101.8(13) . . ?
C70 C69 C67 108.0(5) . . ?
C71 C69 C67 110.2(4) . . ?
C71 C69 C70 109.2(6) . . ?
C71 C69 C72 110.4(6) . . ?
C72 C69 C67 113.3(4) . . ?
C72 C69 C70 105.5(6) . . ?
C74 C69 C67 118.3(15) . . ?
C74 C69 C1D 110.7(13) . . ?
C74 C69 C1E 108.6(13) . . ?
C1D C69 C67 111.7(13) . . ?
C1D C69 C1E 104.4(11) . . ?
C69 C70 H70A 109.5 . . ?
C69 C70 H70B 109.5 . . ?
C69 C70 H70C 109.5 . . ?
H70A C70 H70B 109.5 . . ?
H70A C70 H70C 109.5 . . ?
H70B C70 H70C 109.5 . . ?
C69 C71 H71A 109.5 . . ?
C69 C71 H71B 109.5 . . ?
C69 C71 H71C 109.5 . . ?
H71A C71 H71B 109.5 . . ?
H71A C71 H71C 109.5 . . ?
H71B C71 H71C 109.5 . . ?
C69 C72 H72A 109.5 . . ?
C69 C72 H72B 109.5 . . ?
C69 C72 H72C 109.5 . . ?
H72A C72 H72B 109.5 . . ?
H72A C72 H72C 109.5 . . ?
H72B C72 H72C 109.5 . . ?
C2A C1A C24A 131.2(4) . . ?
C34A C1A C2A 119.2(4) . . ?
C34A C1A C24A 105.6(3) . . ?
C3A C2A C1A 128.2(4) . . ?
C25A C2A C1A 115.9(3) . . ?
C25A C2A C3A 114.2(4) . . ?
C2A C3A H3A 119.9 . . ?
C4A C3A C2A 120.2(4) . . ?
C4A C3A H3A 119.9 . . ?
C3A C4A H4A 118.2 . . ?
C3A C4A C5A 123.6(4) . . ?
C5A C4A H4A 118.2 . . ?
C4A C5A H5A 120.6 . . ?
C6A C5A C4A 118.8(4) . . ?
C6A C5A H5A 120.6 . . ?
C5A C6A C7A 134.2(5) . . ?
C5A C6A C25A 116.9(4) . . ?
C25A C6A C7A 107.0(4) . . ?
C8A C7A C6A 133.4(5) . . ?
C8A C7A C27A 115.9(4) . . ?
C27A C7A C6A 105.4(4) . . ?
C7A C8A H8A 118.9 . . ?
C7A C8A C9A 122.3(5) . . ?
C9A C8A H8A 118.9 . . ?
C8A C9A H9A 119.7 . . ?
C10A C9A C8A 120.6(5) . . ?
C10A C9A H9A 119.7 . . ?
C9A C10A C11A 133.3(5) . . ?
C28A C10A C9A 116.0(4) . . ?
C28A C10A C11A 106.2(4) . . ?
C12A C11A C10A 134.0(5) . . ?
C12A C11A C30A 118.7(5) . . ?
C30A C11A C10A 105.3(4) . . ?
C11A C12A H12A 121.3 . . ?
C11A C12A C13A 117.5(5) . . ?
C13A C12A H12A 121.3 . . ?
C12A C13A H13A 118.0 . . ?
C14A C13A C12A 124.0(5) . . ?
C14A C13A H13A 118.0 . . ?
C13A C14A H14A 119.6 . . ?
C13A C14A C15A 120.9(5) . . ?
C15A C14A H14A 119.6 . . ?
C14A C15A C16A 129.2(4) . . ?
C14A C15A C30A 114.1(4) . . ?
C30A C15A C16A 115.2(4) . . ?
C15A C16A C17A 133.7(4) . . ?
C31A C16A C15A 119.8(4) . . ?
C31A C16A C17A 104.6(4) . . ?
C18A C17A C16A 110.0(4) . . ?
C18A C17A C37A 127.0(4) . . ?
C37A C17A C16A 122.9(4) . . ?
C17A C18A C19A 127.3(4) . . ?
C17A C18A C32A 108.4(4) . . ?
C19A C18A C32A 121.2(4) . . ?
C20A C19A C18A 124.8(3) . . ?
C20A C19A C47A 117.3(4) . . ?
C47A C19A C18A 117.6(4) . . ?
C19A C20A C21A 125.5(4) . . ?
C50A C20A C19A 119.1(4) . . ?
C50A C20A C21A 114.2(3) . . ?
C22A C21A C20A 127.6(4) . . ?
C55A C21A C20A 113.6(3) . . ?
C55A C21A C22A 118.0(4) . . ?
C21A C22A C23A 126.5(3) . . ?
C21A C22A C58A 116.4(4) . . ?
C58A C22A C23A 116.8(3) . . ?
C22A C23A C33A 131.2(3) . . ?
C24A C23A C22A 119.3(3) . . ?
C24A C23A C33A 107.3(3) . . ?
C23A C24A C1A 110.3(3) . . ?
C23A C24A C64A 120.8(4) . . ?
C64A C24A C1A 128.9(3) . . ?
C2A C25A C6A 124.9(4) . . ?
C2A C25A C26A 122.8(4) . . ?
C26A C25A C6A 108.6(4) . . ?
C25A C26A C27A 108.4(4) . . ?
C35A C26A C25A 120.4(4) . . ?
C35A C26A C27A 122.5(4) . . ?
C7A C27A C26A 110.5(4) . . ?
C28A C27A C7A 121.0(5) . . ?
C28A C27A C26A 120.0(4) . . ?
C10A C28A C29A 110.0(4) . . ?
C27A C28A C10A 123.2(4) . . ?
C27A C28A C29A 118.0(4) . . ?
C30A C29A C28A 107.9(4) . . ?
C36A C29A C28A 121.5(4) . . ?
C36A C29A C30A 121.8(4) . . ?
C15A C30A C11A 123.5(5) . . ?
C29A C30A C11A 110.3(4) . . ?
C29A C30A C15A 122.4(4) . . ?
C16A C31A C32A 110.7(4) . . ?
C36A C31A C16A 122.6(4) . . ?
C36A C31A C32A 124.1(4) . . ?
C31A C32A C18A 104.4(3) . . ?
C33A C32A C18A 135.8(4) . . ?
C33A C32A C31A 118.1(4) . . ?
C32A C33A C23A 134.1(4) . . ?
C32A C33A C34A 117.6(4) . . ?
C34A C33A C23A 105.7(3) . . ?
C1A C34A C33A 110.6(3) . . ?
C35A C34A C1A 122.8(4) . . ?
C35A C34A C33A 123.7(3) . . ?
C26A C35A C34A 118.1(4) . . ?
C26A C35A C36A 117.4(4) . . ?
C34A C35A C36A 118.2(4) . . ?
C29A C36A C31A 117.2(4) . . ?
C29A C36A C35A 120.5(4) . . ?
C31A C36A C35A 117.7(4) . . ?
C38A C37A C17A 122.1(4) . . ?
C38A C37A C42A 117.3(4) . . ?
C42A C37A C17A 120.3(4) . . ?
C37A C38A H38A 119.2 . . ?
C37A C38A C39A 121.5(4) . . ?
C39A C38A H38A 119.2 . . ?
C38A C39A H39A 119.5 . . ?
C40A C39A C38A 120.9(4) . . ?
C40A C39A H39A 119.5 . . ?
C39A C40A C41A 117.4(4) . . ?
C39A C40A C43A 121.6(4) . . ?
C41A C40A C43A 121.0(4) . . ?
C40A C41A H41A 119.1 . . ?
C42A C41A C40A 121.7(4) . . ?
C42A C41A H41A 119.1 . . ?
C37A C42A H42A 119.5 . . ?
C41A C42A C37A 120.9(4) . . ?
C41A C42A H42A 119.5 . . ?
C44A C43A C40A 108.4(4) . . ?
C44A C43A C45A 110.0(6) . . ?
C44A C43A C46A 108.4(7) . . ?
C45A C43A C40A 112.5(4) . . ?
C45A C43A C46A 107.6(5) . . ?
C46A C43A C40A 109.9(5) . . ?
C43A C44A H44D 109.5 . . ?
C43A C44A H44E 109.5 . . ?
C43A C44A H44F 109.5 . . ?
H44D C44A H44E 109.5 . . ?
H44D C44A H44F 109.5 . . ?
H44E C44A H44F 109.5 . . ?
C43A C45A H45D 109.5 . . ?
C43A C45A H45E 109.5 . . ?
C43A C45A H45F 109.5 . . ?
H45D C45A H45E 109.5 . . ?
H45D C45A H45F 109.5 . . ?
H45E C45A H45F 109.5 . . ?
C43A C46A H46D 109.5 . . ?
C43A C46A H46E 109.5 . . ?
C43A C46A H46F 109.5 . . ?
H46D C46A H46E 109.5 . . ?
H46D C46A H46F 109.5 . . ?
H46E C46A H46F 109.5 . . ?
C19A C47A H47A 119.0 . . ?
C48A C47A C19A 122.0(4) . . ?
C48A C47A H47A 119.0 . . ?
C47A C48A H48A 119.2 . . ?
C49A C48A C47A 121.6(4) . . ?
C49A C48A H48A 119.2 . . ?
C48A C49A C50A 116.1(4) . . ?
C48A C49A C51A 122.9(4) . . ?
C50A C49A C51A 121.0(4) . . ?
C20A C50A H50A 118.1 . . ?
C49A C50A C20A 123.8(4) . . ?
C49A C50A H50A 118.1 . . ?
C52A C51A C49A 108.2(4) . . ?
C52A C51A C53A 109.1(4) . . ?
C52A C51A C54A 109.7(4) . . ?
C53A C51A C49A 111.1(4) . . ?
C54A C51A C49A 111.1(4) . . ?
C54A C51A C53A 107.6(4) . . ?
C51A C52A H52D 109.5 . . ?
C51A C52A H52E 109.5 . . ?
C51A C52A H52F 109.5 . . ?
H52D C52A H52E 109.5 . . ?
H52D C52A H52F 109.5 . . ?
H52E C52A H52F 109.5 . . ?
C51A C53A H53D 109.5 . . ?
C51A C53A H53E 109.5 . . ?
C51A C53A H53F 109.5 . . ?
H53D C53A H53E 109.5 . . ?
H53D C53A H53F 109.5 . . ?
H53E C53A H53F 109.5 . . ?
C51A C54A H54D 109.5 . . ?
C51A C54A H54E 109.5 . . ?
C51A C54A H54F 109.5 . . ?
H54D C54A H54E 109.5 . . ?
H54D C54A H54F 109.5 . . ?
H54E C54A H54F 109.5 . . ?
C21A C55A H55A 117.3 . . ?
C21A C55A C56A 125.4(4) . . ?
C56A C55A H55A 117.3 . . ?
C55A C56A C59A 120.2(4) . . ?
C57A C56A C55A 115.7(4) . . ?
C57A C56A C59A 124.1(4) . . ?
C56A C57A H57A 119.0 . . ?
C56A C57A C58A 121.9(4) . . ?
C58A C57A H57A 119.0 . . ?
C22A C58A C63A 119.3(4) . . ?
C57A C58A C22A 120.2(3) . . ?
C57A C58A C63A 120.4(3) . . ?
C56A C59A C60A 112.3(4) . . ?
C56A C59A C61A 109.5(4) . . ?
C56A C59A C62A 108.4(4) . . ?
C60A C59A C61A 107.9(4) . . ?
C60A C59A C62A 108.7(4) . . ?
C62A C59A C61A 109.9(4) . . ?
C59A C60A H60D 109.5 . . ?
C59A C60A H60E 109.5 . . ?
C59A C60A H60F 109.5 . . ?
H60D C60A H60E 109.5 . . ?
H60D C60A H60F 109.5 . . ?
H60E C60A H60F 109.5 . . ?
C59A C61A H61D 109.5 . . ?
C59A C61A H61E 109.5 . . ?
C59A C61A H61F 109.5 . . ?
H61D C61A H61E 109.5 . . ?
H61D C61A H61F 109.5 . . ?
H61E C61A H61F 109.5 . . ?
C59A C62A H62D 109.5 . . ?
C59A C62A H62E 109.5 . . ?
C59A C62A H62F 109.5 . . ?
H62D C62A H62E 109.5 . . ?
H62D C62A H62F 109.5 . . ?
H62E C62A H62F 109.5 . . ?
C64A C63A C58A 119.3(3) . . ?
C64A C63A C68A 118.8(4) . . ?
C68A C63A C58A 121.7(4) . . ?
C63A C64A C24A 118.1(4) . . ?
C63A C64A C65A 119.0(4) . . ?
C65A C64A C24A 122.8(4) . . ?
C64A C65A H65A 119.8 . . ?
C66A C65A C64A 120.3(4) . . ?
C66A C65A H65A 119.8 . . ?
C65A C66A H66A 119.0 . . ?
C65A C66A C67A 121.9(4) . . ?
C67A C66A H66A 119.0 . . ?
C66A C67A C69A 120.3(4) . . ?
C68A C67A C66A 117.1(4) . . ?
C68A C67A C69A 122.5(4) . . ?
C63A C68A H68A 118.6 . . ?
C67A C68A C63A 122.7(4) . . ?
C67A C68A H68A 118.6 . . ?
C67A C69A C70A 108.4(4) . . ?
C67A C69A C72A 113.4(4) . . ?
C67A C69A C72B 103.0(10) . . ?
C67A C69A C70B 109.9(11) . . ?
C67A C69A C71B 113.1(11) . . ?
C71A C69A C67A 111.7(4) . . ?
C71A C69A C70A 107.4(5) . . ?
C71A C69A C72A 108.8(6) . . ?
C72A C69A C70A 106.8(6) . . ?
C70B C69A C72B 111.9(12) . . ?
C70B C69A C71B 111.8(11) . . ?
C71B C69A C72B 106.8(11) . . ?
C69A C70A H70D 109.5 . . ?
C69A C70A H70E 109.5 . . ?
C69A C70A H70F 109.5 . . ?
H70D C70A H70E 109.5 . . ?
H70D C70A H70F 109.5 . . ?
H70E C70A H70F 109.5 . . ?
C69A C71A H71D 109.5 . . ?
C69A C71A H71E 109.5 . . ?
C69A C71A H71F 109.5 . . ?
H71D C71A H71E 109.5 . . ?
H71D C71A H71F 109.5 . . ?
H71E C71A H71F 109.5 . . ?
C69A C72A H72D 109.5 . . ?
C69A C72A H72E 109.5 . . ?
C69A C72A H72F 109.5 . . ?
H72D C72A H72E 109.5 . . ?
H72D C72A H72F 109.5 . . ?
H72E C72A H72F 109.5 . . ?
C43 C73 H73A 109.5 . . ?
C43 C73 H73B 109.5 . . ?
C43 C73 H73C 109.5 . . ?
H73A C73 H73B 109.5 . . ?
H73A C73 H73C 109.5 . . ?
H73B C73 H73C 109.5 . . ?
C43 C1B H1BA 109.5 . . ?
C43 C1B H1BB 109.5 . . ?
C43 C1B H1BC 109.5 . . ?
H1BA C1B H1BB 109.5 . . ?
H1BA C1B H1BC 109.5 . . ?
H1BB C1B H1BC 109.5 . . ?
C43 C1C H1CA 109.5 . . ?
C43 C1C H1CB 109.5 . . ?
C43 C1C H1CC 109.5 . . ?
H1CA C1C H1CB 109.5 . . ?
H1CA C1C H1CC 109.5 . . ?
H1CB C1C H1CC 109.5 . . ?
C69A C72B H72G 109.5 . . ?
C69A C72B H72H 109.5 . . ?
C69A C72B H72I 109.5 . . ?
H72G C72B H72H 109.5 . . ?
H72G C72B H72I 109.5 . . ?
H72H C72B H72I 109.5 . . ?
C69A C70B H70G 109.5 . . ?
C69A C70B H70H 109.4 . . ?
C69A C70B H70I 109.4 . . ?
H70G C70B H70H 109.5 . . ?
H70G C70B H70I 109.5 . . ?
H70H C70B H70I 109.5 . . ?
C69A C71B H71G 109.5 . . ?
C69A C71B H71H 109.5 . . ?
C69A C71B H71I 109.5 . . ?
H71G C71B H71H 109.5 . . ?
H71G C71B H71I 109.5 . . ?
H71H C71B H71I 109.5 . . ?
C69 C74 H74A 109.5 . . ?
C69 C74 H74B 109.5 . . ?
C69 C74 H74C 109.5 . . ?
H74A C74 H74B 109.5 . . ?
H74A C74 H74C 109.5 . . ?
H74B C74 H74C 109.5 . . ?
C69 C1D H1DA 109.4 . . ?
C69 C1D H1DB 109.5 . . ?
C69 C1D H1DC 109.5 . . ?
H1DA C1D H1DB 109.5 . . ?
H1DA C1D H1DC 109.5 . . ?
H1DB C1D H1DC 109.5 . . ?
C69 C1E H1EA 109.5 . . ?
C69 C1E H1EB 109.5 . . ?
C69 C1E H1EC 109.5 . . ?
H1EA C1E H1EB 109.5 . . ?
H1EA C1E H1EC 109.5 . . ?
H1EB C1E H1EC 109.5 . . ?

loop_
_geom_bond_atom_site_label_1
_geom_bond_atom_site_label_2
_geom_bond_distance
_geom_bond_site_symmetry_2
_geom_bond_publ_flag
C75 C76 1.456(5) . ?
C75 C24 1.467(6) . ?
C75 C34 1.412(6) . ?
C76 C77 1.437(6) . ?
C76 C25 1.407(6) . ?
C77 H77 0.9300 . ?
C77 C4 1.382(6) . ?
C4 H4 0.9300 . ?
C4 C5 1.400(7) . ?
C5 H5 0.9300 . ?
C5 C6 1.389(7) . ?
C6 C7 1.493(7) . ?
C6 C25 1.433(6) . ?
C7 C8 1.395(7) . ?
C7 C27 1.417(6) . ?
C8 H8 0.9300 . ?
C8 C9 1.435(7) . ?
C9 H9 0.9300 . ?
C9 C10 1.405(7) . ?
C10 C11 1.509(7) . ?
C10 C28 1.404(7) . ?
C11 C12 1.369(8) . ?
C11 C30 1.431(6) . ?
C12 H12 0.9300 . ?
C12 C13 1.406(7) . ?
C13 H13 0.9300 . ?
C13 C14 1.379(7) . ?
C14 H14 0.9300 . ?
C14 C15 1.431(7) . ?
C15 C16 1.461(6) . ?
C15 C30 1.425(6) . ?
C16 C17 1.478(6) . ?
C16 C31 1.401(6) . ?
C17 C18 1.384(6) . ?
C17 C37 1.472(6) . ?
C18 C19 1.462(6) . ?
C18 C32 1.487(5) . ?
C19 C20 1.406(6) . ?
C19 C47 1.405(5) . ?
C20 C21 1.505(6) . ?
C20 C50 1.398(6) . ?
C21 C22 1.437(5) . ?
C21 C55 1.379(6) . ?
C22 C23 1.422(6) . ?
C22 C58 1.449(6) . ?
C23 C24 1.406(5) . ?
C23 C33 1.484(6) . ?
C24 C64 1.440(6) . ?
C25 C26 1.420(6) . ?
C26 C27 1.423(6) . ?
C26 C35 1.388(5) . ?
C27 C28 1.387(6) . ?
C28 C29 1.433(6) . ?
C29 C30 1.409(6) . ?
C29 C36 1.375(6) . ?
C31 C32 1.451(6) . ?
C31 C36 1.391(6) . ?
C32 C33 1.390(6) . ?
C33 C34 1.471(6) . ?
C34 C35 1.396(6) . ?
C35 C36 1.429(6) . ?
C37 C38 1.394(6) . ?
C37 C42 1.383(7) . ?
C38 H38 0.9300 . ?
C38 C39 1.381(6) . ?
C39 H39 0.9300 . ?
C39 C40 1.391(7) . ?
C40 C41 1.403(6) . ?
C40 C43 1.536(6) . ?
C41 H41 0.9300 . ?
C41 C42 1.381(6) . ?
C42 H42 0.9300 . ?
C43 C44 1.543(8) . ?
C43 C45 1.534(7) . ?
C43 C46 1.524(8) . ?
C43 C73 1.540(8) . ?
C43 C1B 1.534(8) . ?
C43 C1C 1.529(8) . ?
C44 H44A 0.9600 . ?
C44 H44B 0.9600 . ?
C44 H44C 0.9600 . ?
C45 H45A 0.9600 . ?
C45 H45B 0.9600 . ?
C45 H45C 0.9600 . ?
C46 H46A 0.9600 . ?
C46 H46B 0.9600 . ?
C46 H46C 0.9600 . ?
C47 H47 0.9300 . ?
C47 C48 1.390(6) . ?
C48 H48 0.9300 . ?
C48 C49 1.394(6) . ?
C49 C50 1.397(5) . ?
C49 C51 1.537(6) . ?
C50 H50 0.9300 . ?
C51 C52 1.527(7) . ?
C51 C53 1.523(7) . ?
C51 C54 1.543(6) . ?
C52 H52A 0.9600 . ?
C52 H52B 0.9600 . ?
C52 H52C 0.9600 . ?
C53 H53A 0.9600 . ?
C53 H53B 0.9600 . ?
C53 H53C 0.9600 . ?
C54 H54A 0.9600 . ?
C54 H54B 0.9600 . ?
C54 H54C 0.9600 . ?
C55 H55 0.9300 . ?
C55 C56 1.405(6) . ?
C56 C57 1.384(6) . ?
C56 C59 1.509(7) . ?
C57 H57 0.9300 . ?
C57 C58 1.385(6) . ?
C58 C63 1.472(6) . ?
C59 C60 1.534(6) . ?
C59 C61 1.541(6) . ?
C59 C62 1.540(7) . ?
C60 H60A 0.9600 . ?
C60 H60B 0.9600 . ?
C60 H60C 0.9600 . ?
C61 H61A 0.9600 . ?
C61 H61B 0.9600 . ?
C61 H61C 0.9600 . ?
C62 H62A 0.9600 . ?
C62 H62B 0.9600 . ?
C62 H62C 0.9600 . ?
C63 C64 1.388(7) . ?
C63 C68 1.415(6) . ?
C64 C65 1.416(6) . ?
C65 H65 0.9300 . ?
C65 C66 1.381(6) . ?
C66 H66 0.9300 . ?
C66 C67 1.387(7) . ?
C67 C68 1.379(6) . ?
C67 C69 1.547(7) . ?
C68 H68 0.9300 . ?
C69 C70 1.546(7) . ?
C69 C71 1.515(6) . ?
C69 C72 1.523(7) . ?
C69 C74 1.523(9) . ?
C69 C1D 1.546(9) . ?
C69 C1E 1.551(9) . ?
C70 H70A 0.9600 . ?
C70 H70B 0.9600 . ?
C70 H70C 0.9600 . ?
C71 H71A 0.9600 . ?
C71 H71B 0.9600 . ?
C71 H71C 0.9600 . ?
C72 H72A 0.9600 . ?
C72 H72B 0.9600 . ?
C72 H72C 0.9600 . ?
C1A C2A 1.458(6) . ?
C1A C24A 1.474(6) . ?
C1A C34A 1.410(5) . ?
C2A C3A 1.431(6) . ?
C2A C25A 1.408(6) . ?
C3A H3A 0.9300 . ?
C3A C4A 1.380(6) . ?
C4A H4A 0.9300 . ?
C4A C5A 1.407(6) . ?
C5A H5A 0.9300 . ?
C5A C6A 1.374(6) . ?
C6A C7A 1.503(6) . ?
C6A C25A 1.442(6) . ?
C7A C8A 1.389(7) . ?
C7A C27A 1.417(6) . ?
C8A H8A 0.9300 . ?
C8A C9A 1.416(7) . ?
C9A H9A 0.9300 . ?
C9A C10A 1.401(7) . ?
C10A C11A 1.525(7) . ?
C10A C28A 1.395(7) . ?
C11A C12A 1.351(8) . ?
C11A C30A 1.440(7) . ?
C12A H12A 0.9300 . ?
C12A C13A 1.433(8) . ?
C13A H13A 0.9300 . ?
C13A C14A 1.353(8) . ?
C14A H14A 0.9300 . ?
C14A C15A 1.421(7) . ?
C15A C16A 1.438(6) . ?
C15A C30A 1.428(6) . ?
C16A C17A 1.488(6) . ?
C16A C31A 1.405(6) . ?
C17A C18A 1.363(6) . ?
C17A C37A 1.477(6) . ?
C18A C19A 1.476(6) . ?
C18A C32A 1.488(6) . ?
C19A C20A 1.400(6) . ?
C19A C47A 1.405(6) . ?
C20A C21A 1.505(6) . ?
C20A C50A 1.398(6) . ?
C21A C22A 1.432(5) . ?
C21A C55A 1.377(6) . ?
C22A C23A 1.444(6) . ?
C22A C58A 1.433(5) . ?
C23A C24A 1.410(5) . ?
C23A C33A 1.480(6) . ?
C24A C64A 1.435(6) . ?
C25A C26A 1.413(6) . ?
C26A C27A 1.426(6) . ?
C26A C35A 1.391(6) . ?
C27A C28A 1.376(6) . ?
C28A C29A 1.454(6) . ?
C29A C30A 1.388(7) . ?
C29A C36A 1.371(6) . ?
C31A C32A 1.441(6) . ?
C31A C36A 1.405(6) . ?
C32A C33A 1.389(5) . ?
C33A C34A 1.466(6) . ?
C34A C35A 1.394(6) . ?
C35A C36A 1.436(6) . ?
C37A C38A 1.389(6) . ?
C37A C42A 1.390(6) . ?
C38A H38A 0.9300 . ?
C38A C39A 1.394(6) . ?
C39A H39A 0.9300 . ?
C39A C40A 1.381(7) . ?
C40A C41A 1.395(6) . ?
C40A C43A 1.542(7) . ?
C41A H41A 0.9300 . ?
C41A C42A 1.381(6) . ?
C42A H42A 0.9300 . ?
C43A C44A 1.502(9) . ?
C43A C45A 1.507(7) . ?
C43A C46A 1.514(9) . ?
C44A H44D 0.9600 . ?
C44A H44E 0.9600 . ?
C44A H44F 0.9600 . ?
C45A H45D 0.9600 . ?
C45A H45E 0.9600 . ?
C45A H45F 0.9600 . ?
C46A H46D 0.9600 . ?
C46A H46E 0.9600 . ?
C46A H46F 0.9600 . ?
C47A H47A 0.9300 . ?
C47A C48A 1.389(6) . ?
C48A H48A 0.9300 . ?
C48A C49A 1.382(6) . ?
C49A C50A 1.396(6) . ?
C49A C51A 1.541(6) . ?
C50A H50A 0.9300 . ?
C51A C52A 1.515(7) . ?
C51A C53A 1.535(7) . ?
C51A C54A 1.534(6) . ?
C52A H52D 0.9600 . ?
C52A H52E 0.9600 . ?
C52A H52F 0.9600 . ?
C53A H53D 0.9600 . ?
C53A H53E 0.9600 . ?
C53A H53F 0.9600 . ?
C54A H54D 0.9600 . ?
C54A H54E 0.9600 . ?
C54A H54F 0.9600 . ?
C55A H55A 0.9300 . ?
C55A C56A 1.396(6) . ?
C56A C57A 1.382(6) . ?
C56A C59A 1.513(6) . ?
C57A H57A 0.9300 . ?
C57A C58A 1.408(6) . ?
C58A C63A 1.461(5) . ?
C59A C60A 1.533(6) . ?
C59A C61A 1.541(7) . ?
C59A C62A 1.540(7) . ?
C60A H60D 0.9600 . ?
C60A H60E 0.9600 . ?
C60A H60F 0.9600 . ?
C61A H61D 0.9600 . ?
C61A H61E 0.9600 . ?
C61A H61F 0.9600 . ?
C62A H62D 0.9600 . ?
C62A H62E 0.9600 . ?
C62A H62F 0.9600 . ?
C63A C64A 1.393(6) . ?
C63A C68A 1.418(6) . ?
C64A C65A 1.419(6) . ?
C65A H65A 0.9300 . ?
C65A C66A 1.377(6) . ?
C66A H66A 0.9300 . ?
C66A C67A 1.407(7) . ?
C67A C68A 1.384(6) . ?
C67A C69A 1.518(6) . ?
C68A H68A 0.9300 . ?
C69A C70A 1.550(7) . ?
C69A C71A 1.516(6) . ?
C69A C72A 1.529(7) . ?
C69A C72B 1.544(9) . ?
C69A C70B 1.520(9) . ?
C69A C71B 1.533(8) . ?
C70A H70D 0.9600 . ?
C70A H70E 0.9600 . ?
C70A H70F 0.9600 . ?
C71A H71D 0.9600 . ?
C71A H71E 0.9600 . ?
C71A H71F 0.9600 . ?
C72A H72D 0.9600 . ?
C72A H72E 0.9600 . ?
C72A H72F 0.9600 . ?
C73 H73A 0.9600 . ?
C73 H73B 0.9600 . ?
C73 H73C 0.9600 . ?
C1B H1BA 0.9600 . ?
C1B H1BB 0.9600 . ?
C1B H1BC 0.9600 . ?
C1C H1CA 0.9600 . ?
C1C H1CB 0.9600 . ?
C1C H1CC 0.9600 . ?
C72B H72G 0.9600 . ?
C72B H72H 0.9600 . ?
C72B H72I 0.9600 . ?
C70B H70G 0.9600 . ?
C70B H70H 0.9600 . ?
C70B H70I 0.9599 . ?
C71B H71G 0.9600 . ?
C71B H71H 0.9600 . ?
C71B H71I 0.9600 . ?
C74 H74A 0.9600 . ?
C74 H74B 0.9600 . ?
C74 H74C 0.9600 . ?
C1D H1DA 0.9601 . ?
C1D H1DB 0.9600 . ?
C1D H1DC 0.9600 . ?
C1E H1EA 0.9600 . ?
C1E H1EB 0.9600 . ?
C1E H1EC 0.9600 . ?

loop_
_geom_torsion_atom_site_label_1
_geom_torsion_atom_site_label_2
_geom_torsion_atom_site_label_3
_geom_torsion_atom_site_label_4
_geom_torsion
_geom_torsion_site_symmetry_1
_geom_torsion_site_symmetry_2
_geom_torsion_site_symmetry_3
_geom_torsion_site_symmetry_4
_geom_torsion_publ_flag
C75 C76 C77 C4 159.7(5) . . . . ?
C75 C76 C25 C6 -153.8(4) . . . . ?
C75 C76 C25 C26 2.8(7) . . . . ?
C75 C24 C64 C63 -156.7(4) . . . . ?
C75 C24 C64 C65 27.6(7) . . . . ?
C75 C34 C35 C26 0.4(7) . . . . ?
C75 C34 C35 C36 153.7(4) . . . . ?
C76 C75 C24 C23 -149.2(5) . . . . ?
C76 C75 C24 C64 27.9(8) . . . . ?
C76 C75 C34 C33 153.0(4) . . . . ?
C76 C75 C34 C35 -7.4(7) . . . . ?
C76 C77 C4 C5 -2.5(7) . . . . ?
C76 C25 C26 C27 -158.2(4) . . . . ?
C76 C25 C26 C35 -10.1(7) . . . . ?
C77 C76 C25 C6 12.7(7) . . . . ?
C77 C76 C25 C26 169.3(4) . . . . ?
C77 C4 C5 C6 3.2(8) . . . . ?
C4 C5 C6 C7 -158.7(5) . . . . ?
C4 C5 C6 C25 3.7(7) . . . . ?
C5 C6 C7 C8 14.6(10) . . . . ?
C5 C6 C7 C27 169.1(6) . . . . ?
C5 C6 C25 C76 -12.3(7) . . . . ?
C5 C6 C25 C26 -171.6(4) . . . . ?
C6 C7 C8 C9 143.7(6) . . . . ?
C6 C7 C27 C26 -4.5(6) . . . . ?
C6 C7 C27 C28 -151.8(5) . . . . ?
C6 C25 C26 C27 2.0(5) . . . . ?
C6 C25 C26 C35 150.1(4) . . . . ?
C7 C6 C25 C76 154.6(4) . . . . ?
C7 C6 C25 C26 -4.7(5) . . . . ?
C7 C8 C9 C10 1.4(9) . . . . ?
C7 C27 C28 C10 0.0(8) . . . . ?
C7 C27 C28 C29 144.0(5) . . . . ?
C8 C7 C27 C26 155.4(5) . . . . ?
C8 C7 C27 C28 8.1(8) . . . . ?
C8 C9 C10 C11 -144.0(6) . . . . ?
C8 C9 C10 C28 6.7(9) . . . . ?
C9 C10 C11 C12 -18.7(11) . . . . ?
C9 C10 C11 C30 147.8(6) . . . . ?
C9 C10 C28 C27 -7.4(8) . . . . ?
C9 C10 C28 C29 -153.8(5) . . . . ?
C10 C11 C12 C13 161.4(6) . . . . ?
C10 C11 C30 C15 -154.6(5) . . . . ?
C10 C11 C30 C29 4.1(6) . . . . ?
C10 C28 C29 C30 -2.3(6) . . . . ?
C10 C28 C29 C36 145.9(5) . . . . ?
C11 C10 C28 C27 151.0(5) . . . . ?
C11 C10 C28 C29 4.7(6) . . . . ?
C11 C12 C13 C14 -4.9(10) . . . . ?
C12 C11 C30 C15 14.6(8) . . . . ?
C12 C11 C30 C29 173.3(5) . . . . ?
C12 C13 C14 C15 4.3(9) . . . . ?
C13 C14 C15 C16 -162.4(5) . . . . ?
C13 C14 C15 C30 5.1(7) . . . . ?
C14 C15 C16 C17 -2.4(8) . . . . ?
C14 C15 C16 C31 160.3(5) . . . . ?
C14 C15 C30 C11 -14.8(7) . . . . ?
C14 C15 C30 C29 -170.5(4) . . . . ?
C15 C16 C17 C18 160.0(5) . . . . ?
C15 C16 C17 C37 -19.3(7) . . . . ?
C15 C16 C31 C32 -156.4(4) . . . . ?
C15 C16 C31 C36 8.5(7) . . . . ?
C16 C15 C30 C11 154.7(5) . . . . ?
C16 C15 C30 C29 -1.1(7) . . . . ?
C16 C17 C18 C19 156.0(4) . . . . ?
C16 C17 C18 C32 -3.7(5) . . . . ?
C16 C17 C37 C38 -41.2(6) . . . . ?
C16 C17 C37 C42 134.8(5) . . . . ?
C16 C31 C32 C18 -12.9(5) . . . . ?
C16 C31 C32 C33 154.1(4) . . . . ?
C16 C31 C36 C29 -1.0(6) . . . . ?
C16 C31 C36 C35 -156.2(4) . . . . ?
C17 C16 C31 C32 10.7(5) . . . . ?
C17 C16 C31 C36 175.6(4) . . . . ?
C17 C18 C19 C20 149.3(5) . . . . ?
C17 C18 C19 C47 -36.7(7) . . . . ?
C17 C18 C32 C31 9.9(5) . . . . ?
C17 C18 C32 C33 -153.6(5) . . . . ?
C17 C37 C38 C39 173.9(4) . . . . ?
C17 C37 C42 C41 -173.1(4) . . . . ?
C18 C17 C37 C38 139.6(5) . . . . ?
C18 C17 C37 C42 -44.4(6) . . . . ?
C18 C19 C20 C21 -22.4(7) . . . . ?
C18 C19 C20 C50 168.0(4) . . . . ?
C18 C19 C47 C48 -170.3(4) . . . . ?
C18 C32 C33 C23 9.0(8) . . . . ?
C18 C32 C33 C34 168.9(4) . . . . ?
C19 C18 C32 C31 -151.7(4) . . . . ?
C19 C18 C32 C33 44.8(7) . . . . ?
C19 C20 C21 C22 82.1(6) . . . . ?
C19 C20 C21 C55 -109.2(5) . . . . ?
C19 C20 C50 C49 3.9(7) . . . . ?
C19 C47 C48 C49 0.3(7) . . . . ?
C20 C19 C47 C48 4.1(6) . . . . ?
C20 C21 C22 C23 -32.6(7) . . . . ?
C20 C21 C22 C58 154.0(4) . . . . ?
C20 C21 C55 C56 -166.0(4) . . . . ?
C21 C20 C50 C49 -166.9(4) . . . . ?
C21 C22 C23 C24 -178.3(4) . . . . ?
C21 C22 C23 C33 -16.1(7) . . . . ?
C21 C22 C58 C57 14.5(6) . . . . ?
C21 C22 C58 C63 -164.2(4) . . . . ?
C21 C55 C56 C57 7.2(6) . . . . ?
C21 C55 C56 C59 -175.2(4) . . . . ?
C22 C21 C55 C56 3.5(6) . . . . ?
C22 C23 C24 C75 161.1(4) . . . . ?
C22 C23 C24 C64 -16.3(6) . . . . ?
C22 C23 C33 C32 -2.4(8) . . . . ?
C22 C23 C33 C34 -164.0(4) . . . . ?
C22 C58 C63 C64 -17.9(6) . . . . ?
C22 C58 C63 C68 158.6(4) . . . . ?
C23 C22 C58 C57 -159.6(4) . . . . ?
C23 C22 C58 C63 21.7(6) . . . . ?
C23 C24 C64 C63 20.3(6) . . . . ?
C23 C24 C64 C65 -155.5(4) . . . . ?
C23 C33 C34 C75 5.1(5) . . . . ?
C23 C33 C34 C35 165.4(4) . . . . ?
C24 C75 C76 C77 -3.9(8) . . . . ?
C24 C75 C76 C25 160.4(5) . . . . ?
C24 C75 C34 C33 -7.9(5) . . . . ?
C24 C75 C34 C35 -168.3(4) . . . . ?
C24 C23 C33 C32 161.5(5) . . . . ?
C24 C23 C33 C34 0.0(5) . . . . ?
C24 C64 C65 C66 178.5(4) . . . . ?
C25 C76 C77 C4 -4.9(6) . . . . ?
C25 C6 C7 C8 -148.9(5) . . . . ?
C25 C6 C7 C27 5.6(6) . . . . ?
C25 C26 C27 C7 1.7(6) . . . . ?
C25 C26 C27 C28 150.0(5) . . . . ?
C25 C26 C35 C34 8.2(7) . . . . ?
C25 C26 C35 C36 -145.2(4) . . . . ?
C26 C27 C28 C10 -144.8(5) . . . . ?
C26 C27 C28 C29 -0.8(8) . . . . ?
C26 C35 C36 C29 -0.8(7) . . . . ?
C26 C35 C36 C31 154.2(4) . . . . ?
C27 C7 C8 C9 -8.7(8) . . . . ?
C27 C26 C35 C34 151.3(5) . . . . ?
C27 C26 C35 C36 -2.1(7) . . . . ?
C27 C28 C29 C30 -150.4(5) . . . . ?
C27 C28 C29 C36 -2.1(8) . . . . ?
C28 C10 C11 C12 -171.8(7) . . . . ?
C28 C10 C11 C30 -5.3(6) . . . . ?
C28 C29 C30 C11 -1.2(6) . . . . ?
C28 C29 C30 C15 158.0(4) . . . . ?
C28 C29 C36 C31 -152.1(5) . . . . ?
C28 C29 C36 C35 2.9(7) . . . . ?
C30 C11 C12 C13 -4.1(9) . . . . ?
C30 C15 C16 C17 -169.7(4) . . . . ?
C30 C15 C16 C31 -7.1(6) . . . . ?
C30 C29 C36 C31 -7.6(6) . . . . ?
C30 C29 C36 C35 147.5(4) . . . . ?
C31 C16 C17 C18 -4.2(5) . . . . ?
C31 C16 C17 C37 176.5(4) . . . . ?
C31 C32 C33 C23 -152.9(4) . . . . ?
C31 C32 C33 C34 7.0(6) . . . . ?
C32 C18 C19 C20 -53.2(6) . . . . ?
C32 C18 C19 C47 120.8(4) . . . . ?
C32 C31 C36 C29 161.9(4) . . . . ?
C32 C31 C36 C35 6.7(6) . . . . ?
C32 C33 C34 C75 -160.3(4) . . . . ?
C32 C33 C34 C35 0.0(6) . . . . ?
C33 C23 C24 C75 -4.9(5) . . . . ?
C33 C23 C24 C64 177.7(4) . . . . ?
C33 C34 C35 C26 -157.5(4) . . . . ?
C33 C34 C35 C36 -4.1(6) . . . . ?
C34 C75 C76 C77 -158.7(5) . . . . ?
C34 C75 C76 C25 5.6(6) . . . . ?
C34 C75 C24 C23 8.0(5) . . . . ?
C34 C75 C24 C64 -174.9(4) . . . . ?
C34 C35 C36 C29 -154.1(4) . . . . ?
C34 C35 C36 C31 0.8(6) . . . . ?
C35 C26 C27 C7 -145.3(5) . . . . ?
C35 C26 C27 C28 2.9(8) . . . . ?
C36 C29 C30 C11 -150.5(4) . . . . ?
C36 C29 C30 C15 8.7(7) . . . . ?
C36 C31 C32 C18 -177.8(4) . . . . ?
C36 C31 C32 C33 -10.8(6) . . . . ?
C37 C17 C18 C19 -24.7(7) . . . . ?
C37 C17 C18 C32 175.5(4) . . . . ?
C37 C38 C39 C40 -1.5(7) . . . . ?
C38 C37 C42 C41 3.1(7) . . . . ?
C38 C39 C40 C41 4.3(6) . . . . ?
C38 C39 C40 C43 -174.1(4) . . . . ?
C39 C40 C41 C42 -3.4(7) . . . . ?
C39 C40 C43 C44 71.2(11) . . . . ?
C39 C40 C43 C45 -42.6(9) . . . . ?
C39 C40 C43 C46 -166.7(9) . . . . ?
C39 C40 C43 C73 -133.0(11) . . . . ?
C39 C40 C43 C1B 110.4(11) . . . . ?
C39 C40 C43 C1C -12.2(12) . . . . ?
C40 C41 C42 C37 -0.3(7) . . . . ?
C41 C40 C43 C44 -107.1(10) . . . . ?
C41 C40 C43 C45 139.2(8) . . . . ?
C41 C40 C43 C46 15.0(10) . . . . ?
C41 C40 C43 C73 48.7(11) . . . . ?
C41 C40 C43 C1B -67.9(12) . . . . ?
C41 C40 C43 C1C 169.5(11) . . . . ?
C42 C37 C38 C39 -2.3(6) . . . . ?
C43 C40 C41 C42 174.9(4) . . . . ?
C47 C19 C20 C21 163.6(4) . . . . ?
C47 C19 C20 C50 -6.0(6) . . . . ?
C47 C48 C49 C50 -2.6(6) . . . . ?
C47 C48 C49 C51 176.7(4) . . . . ?
C48 C49 C50 C20 0.6(7) . . . . ?
C48 C49 C51 C52 -104.9(5) . . . . ?
C48 C49 C51 C53 135.2(4) . . . . ?
C48 C49 C51 C54 14.4(6) . . . . ?
C50 C20 C21 C22 -107.8(5) . . . . ?
C50 C20 C21 C55 60.8(5) . . . . ?
C50 C49 C51 C52 74.4(5) . . . . ?
C50 C49 C51 C53 -45.5(6) . . . . ?
C50 C49 C51 C54 -166.3(4) . . . . ?
C51 C49 C50 C20 -178.8(4) . . . . ?
C55 C21 C22 C23 159.4(4) . . . . ?
C55 C21 C22 C58 -14.0(6) . . . . ?
C55 C56 C57 C58 -6.8(6) . . . . ?
C55 C56 C59 C60 176.6(4) . . . . ?
C55 C56 C59 C61 -64.4(5) . . . . ?
C55 C56 C59 C62 56.4(5) . . . . ?
C56 C57 C58 C22 -4.2(6) . . . . ?
C56 C57 C58 C63 174.5(4) . . . . ?
C57 C56 C59 C60 -6.1(6) . . . . ?
C57 C56 C59 C61 112.9(5) . . . . ?
C57 C56 C59 C62 -126.3(4) . . . . ?
C57 C58 C63 C64 163.4(4) . . . . ?
C57 C58 C63 C68 -20.1(6) . . . . ?
C58 C22 C23 C24 -5.1(6) . . . . ?
C58 C22 C23 C33 157.1(4) . . . . ?
C58 C63 C64 C24 -2.9(6) . . . . ?
C58 C63 C64 C65 173.0(4) . . . . ?
C58 C63 C68 C67 -175.0(4) . . . . ?
C59 C56 C57 C58 175.8(4) . . . . ?
C63 C64 C65 C66 2.8(6) . . . . ?
C64 C63 C68 C67 1.6(7) . . . . ?
C64 C65 C66 C67 0.1(7) . . . . ?
C65 C66 C67 C68 -2.1(7) . . . . ?
C65 C66 C67 C69 -178.0(4) . . . . ?
C66 C67 C68 C63 1.2(7) . . . . ?
C66 C67 C69 C70 64.1(6) . . . . ?
C66 C67 C69 C71 -55.1(8) . . . . ?
C66 C67 C69 C72 -179.3(5) . . . . ?
C66 C67 C69 C74 125.4(16) . . . . ?
C66 C67 C69 C1D -4.9(14) . . . . ?
C66 C67 C69 C1E -115.7(13) . . . . ?
C68 C63 C64 C24 -179.5(4) . . . . ?
C68 C63 C64 C65 -3.6(6) . . . . ?
C68 C67 C69 C70 -111.7(6) . . . . ?
C68 C67 C69 C71 129.1(7) . . . . ?
C68 C67 C69 C72 4.8(7) . . . . ?
C68 C67 C69 C74 -50.4(17) . . . . ?
C68 C67 C69 C1D 179.3(14) . . . . ?
C68 C67 C69 C1E 68.5(13) . . . . ?
C69 C67 C68 C63 177.1(4) . . . . ?
C1A C2A C3A C4A 159.7(5) . . . . ?
C1A C2A C25A C6A -153.5(4) . . . . ?
C1A C2A C25A C26A 2.3(7) . . . . ?
C1A C24A C64A C63A -155.7(4) . . . . ?
C1A C24A C64A C65A 29.0(7) . . . . ?
C1A C34A C35A C26A 2.1(7) . . . . ?
C1A C34A C35A C36A 153.4(4) . . . . ?
C2A C1A C24A C23A -149.1(5) . . . . ?
C2A C1A C24A C64A 27.7(8) . . . . ?
C2A C1A C34A C33A 153.1(4) . . . . ?
C2A C1A C34A C35A -8.3(6) . . . . ?
C2A C3A C4A C5A -4.1(7) . . . . ?
C2A C25A C26A C27A -157.0(4) . . . . ?
C2A C25A C26A C35A -8.6(7) . . . . ?
C3A C2A C25A C6A 12.8(6) . . . . ?
C3A C2A C25A C26A 168.6(4) . . . . ?
C3A C4A C5A C6A 5.3(8) . . . . ?
C4A C5A C6A C7A -159.4(5) . . . . ?
C4A C5A C6A C25A 2.3(7) . . . . ?
C5A C6A C7A C8A 15.3(9) . . . . ?
C5A C6A C7A C27A 167.5(5) . . . . ?
C5A C6A C25A C2A -11.9(7) . . . . ?
C5A C6A C25A C26A -170.6(4) . . . . ?
C6A C7A C8A C9A 142.5(5) . . . . ?
C6A C7A C27A C26A -3.2(5) . . . . ?
C6A C7A C27A C28A -151.2(4) . . . . ?
C6A C25A C26A C27A 2.3(5) . . . . ?
C6A C25A C26A C35A 150.6(4) . . . . ?
C7A C6A C25A C2A 154.5(4) . . . . ?
C7A C6A C25A C26A -4.2(5) . . . . ?
C7A C8A C9A C10A 0.3(8) . . . . ?
C7A C27A C28A C10A 1.5(7) . . . . ?
C7A C27A C28A C29A 145.6(4) . . . . ?
C8A C7A C27A C26A 154.6(4) . . . . ?
C8A C7A C27A C28A 6.6(7) . . . . ?
C8A C9A C10A C11A -144.8(5) . . . . ?
C8A C9A C10A C28A 7.6(7) . . . . ?
C9A C10A C11A C12A -13.4(9) . . . . ?
C9A C10A C11A C30A 149.6(5) . . . . ?
C9A C10A C28A C27A -8.6(7) . . . . ?
C9A C10A C28A C29A -155.2(4) . . . . ?
C10A C11A C12A C13A 160.3(5) . . . . ?
C10A C11A C30A C15A -155.0(4) . . . . ?
C10A C11A C30A C29A 3.5(5) . . . . ?
C10A C28A C29A C30A -2.2(5) . . . . ?
C10A C28A C29A C36A 145.7(4) . . . . ?
C11A C10A C28A C27A 150.8(4) . . . . ?
C11A C10A C28A C29A 4.3(5) . . . . ?
C11A C12A C13A C14A -7.0(9) . . . . ?
C12A C11A C30A C15A 11.1(7) . . . . ?
C12A C11A C30A C29A 169.6(4) . . . . ?
C12A C13A C14A C15A 5.0(9) . . . . ?
C13A C14A C15A C16A -160.5(5) . . . . ?
C13A C14A C15A C30A 4.7(7) . . . . ?
C14A C15A C16A C17A -4.1(8) . . . . ?
C14A C15A C16A C31A 157.7(5) . . . . ?
C14A C15A C30A C11A -12.7(6) . . . . ?
C14A C15A C30A C29A -168.7(4) . . . . ?
C15A C16A C17A C18A 157.8(5) . . . . ?
C15A C16A C17A C37A -19.4(7) . . . . ?
C15A C16A C31A C32A -154.1(4) . . . . ?
C15A C16A C31A C36A 8.3(6) . . . . ?
C16A C15A C30A C11A 154.6(4) . . . . ?
C16A C15A C30A C29A -1.3(6) . . . . ?
C16A C17A C18A C19A 157.5(4) . . . . ?
C16A C17A C18A C32A -2.5(5) . . . . ?
C16A C17A C37A C38A -43.9(7) . . . . ?
C16A C17A C37A C42A 130.7(5) . . . . ?
C16A C31A C32A C18A -13.9(5) . . . . ?
C16A C31A C32A C33A 153.8(4) . . . . ?
C16A C31A C36A C29A 0.0(6) . . . . ?
C16A C31A C36A C35A -156.2(4) . . . . ?
C17A C16A C31A C32A 12.4(5) . . . . ?
C17A C16A C31A C36A 174.8(4) . . . . ?
C17A C18A C19A C20A 149.8(5) . . . . ?
C17A C18A C19A C47A -37.4(7) . . . . ?
C17A C18A C32A C31A 9.8(5) . . . . ?
C17A C18A C32A C33A -154.5(5) . . . . ?
C17A C37A C38A C39A 171.0(4) . . . . ?
C17A C37A C42A C41A -170.7(4) . . . . ?
C18A C17A C37A C38A 139.4(5) . . . . ?
C18A C17A C37A C42A -45.9(7) . . . . ?
C18A C19A C20A C21A -23.0(7) . . . . ?
C18A C19A C20A C50A 170.4(4) . . . . ?
C18A C19A C47A C48A -171.8(4) . . . . ?
C18A C32A C33A C23A 9.8(9) . . . . ?
C18A C32A C33A C34A 168.4(5) . . . . ?
C19A C18A C32A C31A -151.7(4) . . . . ?
C19A C18A C32A C33A 44.0(7) . . . . ?
C19A C20A C21A C22A 82.9(6) . . . . ?
C19A C20A C21A C55A -107.6(5) . . . . ?
C19A C20A C50A C49A 0.8(7) . . . . ?
C19A C47A C48A C49A 1.1(7) . . . . ?
C20A C19A C47A C48A 1.5(7) . . . . ?
C20A C21A C22A C23A -32.4(7) . . . . ?
C20A C21A C22A C58A 153.9(4) . . . . ?
C20A C21A C55A C56A -166.9(4) . . . . ?
C21A C20A C50A C49A -167.2(4) . . . . ?
C21A C22A C23A C24A -178.9(4) . . . . ?
C21A C22A C23A C33A -17.6(7) . . . . ?
C21A C22A C58A C57A 15.7(6) . . . . ?
C21A C22A C58A C63A -162.6(4) . . . . ?
C21A C55A C56A C57A 7.8(7) . . . . ?
C21A C55A C56A C59A -172.8(4) . . . . ?
C22A C21A C55A C56A 3.7(7) . . . . ?
C22A C23A C24A C1A 160.3(4) . . . . ?
C22A C23A C24A C64A -16.9(6) . . . . ?
C22A C23A C33A C32A -1.9(8) . . . . ?
C22A C23A C33A C34A -162.2(4) . . . . ?
C22A C58A C63A C64A -19.5(6) . . . . ?
C22A C58A C63A C68A 156.4(4) . . . . ?
C23A C22A C58A C57A -158.6(4) . . . . ?
C23A C22A C58A C63A 23.1(6) . . . . ?
C23A C24A C64A C63A 20.9(6) . . . . ?
C23A C24A C64A C65A -154.5(4) . . . . ?
C23A C33A C34A C1A 4.0(5) . . . . ?
C23A C33A C34A C35A 165.2(4) . . . . ?
C24A C1A C2A C3A -4.2(8) . . . . ?
C24A C1A C2A C25A 159.9(4) . . . . ?
C24A C1A C34A C33A -6.9(5) . . . . ?
C24A C1A C34A C35A -168.4(4) . . . . ?
C24A C23A C33A C32A 161.1(5) . . . . ?
C24A C23A C33A C34A 0.8(5) . . . . ?
C24A C64A C65A C66A 177.5(4) . . . . ?
C25A C2A C3A C4A -4.6(6) . . . . ?
C25A C6A C7A C8A -147.7(5) . . . . ?
C25A C6A C7A C27A 4.5(5) . . . . ?
C25A C26A C27A C7A 0.7(5) . . . . ?
C25A C26A C27A C28A 149.1(4) . . . . ?
C25A C26A C35A C34A 6.3(7) . . . . ?
C25A C26A C35A C36A -145.3(4) . . . . ?
C26A C27A C28A C10A -143.5(5) . . . . ?
C26A C27A C28A C29A 0.5(7) . . . . ?
C26A C35A C36A C29A -0.8(6) . . . . ?
C26A C35A C36A C31A 154.6(4) . . . . ?
C27A C7A C8A C9A -7.5(7) . . . . ?
C27A C26A C35A C34A 150.1(4) . . . . ?
C27A C26A C35A C36A -1.5(6) . . . . ?
C27A C28A C29A C30A -150.8(4) . . . . ?
C27A C28A C29A C36A -2.8(7) . . . . ?
C28A C10A C11A C12A -167.7(6) . . . . ?
C28A C10A C11A C30A -4.7(5) . . . . ?
C28A C29A C30A C11A -1.0(5) . . . . ?
C28A C29A C30A C15A 157.8(4) . . . . ?
C28A C29A C36A C31A -152.6(4) . . . . ?
C28A C29A C36A C35A 2.9(7) . . . . ?
C30A C11A C12A C13A -0.9(7) . . . . ?
C30A C15A C16A C17A -169.1(4) . . . . ?
C30A C15A C16A C31A -7.4(6) . . . . ?
C30A C29A C36A C31A -9.0(6) . . . . ?
C30A C29A C36A C35A 146.5(4) . . . . ?
C31A C16A C17A C18A -5.9(5) . . . . ?
C31A C16A C17A C37A 176.9(4) . . . . ?
C31A C32A C33A C23A -152.9(5) . . . . ?
C31A C32A C33A C34A 5.6(6) . . . . ?
C32A C18A C19A C20A -52.5(6) . . . . ?
C32A C18A C19A C47A 120.3(4) . . . . ?
C32A C31A C36A C29A 160.0(4) . . . . ?
C32A C31A C36A C35A 3.8(7) . . . . ?
C32A C33A C34A C1A -160.1(4) . . . . ?
C32A C33A C34A C35A 1.1(7) . . . . ?
C33A C23A C24A C1A -5.1(5) . . . . ?
C33A C23A C24A C64A 177.8(4) . . . . ?
C33A C34A C35A C26A -156.9(4) . . . . ?
C33A C34A C35A C36A -5.6(7) . . . . ?
C34A C1A C2A C3A -158.2(5) . . . . ?
C34A C1A C2A C25A 5.9(6) . . . . ?
C34A C1A C24A C23A 7.5(5) . . . . ?
C34A C1A C24A C64A -175.7(4) . . . . ?
C34A C35A C36A C29A -152.3(4) . . . . ?
C34A C35A C36A C31A 3.1(6) . . . . ?
C35A C26A C27A C7A -146.8(4) . . . . ?
C35A C26A C27A C28A 1.6(7) . . . . ?
C36A C29A C30A C11A -148.9(4) . . . . ?
C36A C29A C30A C15A 9.9(7) . . . . ?
C36A C31A C32A C18A -176.0(4) . . . . ?
C36A C31A C32A C33A -8.3(7) . . . . ?
C37A C17A C18A C19A -25.5(8) . . . . ?
C37A C17A C18A C32A 174.5(4) . . . . ?
C37A C38A C39A C40A 0.0(7) . . . . ?
C38A C37A C42A C41A 4.2(7) . . . . ?
C38A C39A C40A C41A 3.4(7) . . . . ?
C38A C39A C40A C43A -172.8(4) . . . . ?
C39A C40A C41A C42A -3.0(7) . . . . ?
C39A C40A C43A C44A 105.8(7) . . . . ?
C39A C40A C43A C45A -16.0(7) . . . . ?
C39A C40A C43A C46A -135.9(6) . . . . ?
C40A C41A C42A C37A -0.8(8) . . . . ?
C41A C40A C43A C44A -70.3(7) . . . . ?
C41A C40A C43A C45A 167.8(5) . . . . ?
C41A C40A C43A C46A 48.0(7) . . . . ?
C42A C37A C38A C39A -3.8(7) . . . . ?
C43A C40A C41A C42A 173.2(5) . . . . ?
C47A C19A C20A C21A 164.2(4) . . . . ?
C47A C19A C20A C50A -2.4(6) . . . . ?
C47A C48A C49A C50A -2.6(7) . . . . ?
C47A C48A C49A C51A 176.0(4) . . . . ?
C48A C49A C50A C20A 1.7(7) . . . . ?
C48A C49A C51A C52A -103.1(5) . . . . ?
C48A C49A C51A C53A 137.1(5) . . . . ?
C48A C49A C51A C54A 17.4(7) . . . . ?
C50A C20A C21A C22A -109.9(5) . . . . ?
C50A C20A C21A C55A 59.6(5) . . . . ?
C50A C49A C51A C52A 75.4(5) . . . . ?
C50A C49A C51A C53A -44.3(6) . . . . ?
C50A C49A C51A C54A -164.1(5) . . . . ?
C51A C49A C50A C20A -176.9(4) . . . . ?
C55A C21A C22A C23A 158.5(4) . . . . ?
C55A C21A C22A C58A -15.2(6) . . . . ?
C55A C56A C57A C58A -7.3(7) . . . . ?
C55A C56A C59A C60A 176.7(4) . . . . ?
C55A C56A C59A C61A -63.4(5) . . . . ?
C55A C56A C59A C62A 56.5(6) . . . . ?
C56A C57A C58A C22A -4.4(7) . . . . ?
C56A C57A C58A C63A 173.9(4) . . . . ?
C57A C56A C59A C60A -4.0(7) . . . . ?
C57A C56A C59A C61A 116.0(5) . . . . ?
C57A C56A C59A C62A -124.1(5) . . . . ?
C57A C58A C63A C64A 162.2(4) . . . . ?
C57A C58A C63A C68A -21.9(7) . . . . ?
C58A C22A C23A C24A -5.3(6) . . . . ?
C58A C22A C23A C33A 156.0(4) . . . . ?
C58A C63A C64A C24A -2.6(6) . . . . ?
C58A C63A C64A C65A 173.0(4) . . . . ?
C58A C63A C68A C67A -174.0(4) . . . . ?
C59A C56A C57A C58A 173.3(4) . . . . ?
C63A C64A C65A C66A 2.2(7) . . . . ?
C64A C63A C68A C67A 1.8(7) . . . . ?
C64A C65A C66A C67A 0.0(7) . . . . ?
C65A C66A C67A C68A -1.2(7) . . . . ?
C65A C66A C67A C69A -177.7(4) . . . . ?
C66A C67A C68A C63A 0.3(7) . . . . ?
C66A C67A C69A C70A 60.1(6) . . . . ?
C66A C67A C69A C71A -58.1(7) . . . . ?
C66A C67A C69A C72A 178.5(6) . . . . ?
C66A C67A C69A C72B -117.9(11) . . . . ?
C66A C67A C69A C70B 122.8(13) . . . . ?
C66A C67A C69A C71B -3.0(13) . . . . ?
C68A C63A C64A C24A -178.5(4) . . . . ?
C68A C63A C64A C65A -3.0(6) . . . . ?
C68A C67A C69A C70A -116.2(6) . . . . ?
C68A C67A C69A C71A 125.6(6) . . . . ?
C68A C67A C69A C72A 2.2(8) . . . . ?
C68A C67A C69A C72B 65.9(12) . . . . ?
C68A C67A C69A C70B -53.5(14) . . . . ?
C68A C67A C69A C71B -179.2(12) . . . . ?
C69A C67A C68A C63A 176.7(4) . . . . ?

loop_
_twin_individual_id
_twin_individual_mass_fraction_refined
1 0.632(4)
2 0.368(4)
